data_7231071
loop_
_publ_author_name
'DUFAYE, Maxime'
'Duval, Sylvain'
'Hirsou, Bastien'
'Stoclet, Gr\'egory'
'Loiseau, Thierry'

_publ_section_title
;
 Complexation of tetravalent uranium cations by the As4W40O140 cryptand
;
_journal_name_full CrystEngComm
_journal_paper_doi 10.1039/C8CE00873F
_journal_year 2018
_chemical_formula_moiety 'As4 C3.5 Na6.5 O157 U2 W40, Na, 29.5(O)'
_chemical_formula_sum 'C3.5 As4 Na7.5 O186.5 U2 W40'
_chemical_formula_weight 11328.20
_space_group_crystal_system triclinic
_space_group_IT_number 2
_space_group_name_Hall '-P 1'
_space_group_name_H-M_alt 'P -1'
_symmetry_space_group_name_Hall '-P 1'
_symmetry_space_group_name_H-M 'P -1'
_audit_creation_date 2017-11-10
_audit_creation_method
;
Olex2 1.2
(compiled 2017.08.10 svn.r3458 for OlexSys, GUI svn.r5381)
;
_audit_update_record
;
2018-04-05 deposited with the CCDC.
2018-07-03 downloaded from the CCDC.
;
_cell_angle_alpha 106.064(2)
_cell_angle_beta 96.373(2)
_cell_angle_gamma 90.129(2)
_cell_formula_units_Z 4
_cell_length_a 19.5645(7)
_cell_length_b 26.6677(10)
_cell_length_c 38.3039(15)
_cell_measurement_reflns_used 9674
_cell_measurement_temperature 99.97
_cell_measurement_theta_max 26.20
_cell_measurement_theta_min 2.22
_cell_volume 19074.3(13)
_computing_molecular_graphics 'Olex2 (Dolomanov et al., 2009)'
_computing_publication_material 'Olex2 (Dolomanov et al., 2009)'
_computing_structure_refinement 'XL (Sheldrick, 2008)'
_diffrn_ambient_temperature 99.97
_diffrn_detector 'Bruker APEX2 area detector'
_diffrn_detector_area_resol_mean 7.9
_diffrn_detector_type 'CCD area detector'
_diffrn_measured_fraction_theta_full 0.998
_diffrn_measured_fraction_theta_max 0.990
_diffrn_measurement_device 'three-circle diffractometer'
_diffrn_measurement_device_type 'Bruker APEX-II CCD'
_diffrn_measurement_method '\w and \f scans'
_diffrn_radiation_monochromator 'mirror optics'
_diffrn_radiation_probe x-ray
_diffrn_radiation_type MoK\a
_diffrn_radiation_wavelength 0.71073
_diffrn_reflns_av_R_equivalents 0.0753
_diffrn_reflns_av_unetI/netI 0.1420
_diffrn_reflns_Laue_measured_fraction_full 0.998
_diffrn_reflns_Laue_measured_fraction_max 0.990
_diffrn_reflns_limit_h_max 24
_diffrn_reflns_limit_h_min -24
_diffrn_reflns_limit_k_max 33
_diffrn_reflns_limit_k_min -32
_diffrn_reflns_limit_l_max 47
_diffrn_reflns_limit_l_min -47
_diffrn_reflns_number 212649
_diffrn_reflns_point_group_measured_fraction_full 0.998
_diffrn_reflns_point_group_measured_fraction_max 0.990
_diffrn_reflns_theta_full 25.242
_diffrn_reflns_theta_max 26.421
_diffrn_reflns_theta_min 1.293
_diffrn_source 'microfocus sealed X-ray tube'
_diffrn_source_type 'Incoatec I\ms'
_diffrn_standards_number 0
_exptl_absorpt_coefficient_mu 26.516
_exptl_absorpt_correction_T_max 0.7454
_exptl_absorpt_correction_T_min 0.4081
_exptl_absorpt_correction_type multi-scan
_exptl_absorpt_process_details
'SADABS-2014/5 (Bruker,2014/5) was used for absorption correction. wR2(int) was 0.1312 before and 0.0613 after correction. The Ratio of minimum to maximum transmission is 0.5475. The \l/2 correction factor is Not present.'
_exptl_crystal_colour brown
_exptl_crystal_colour_primary brown
_exptl_crystal_density_diffrn 3.945
_exptl_crystal_description block
_exptl_crystal_F_000 19486
_exptl_crystal_size_max 0.15
_exptl_crystal_size_mid 0.1
_exptl_crystal_size_min 0.1
_refine_diff_density_max 3.701
_refine_diff_density_min -3.441
_refine_diff_density_rms 0.580
_refine_ls_extinction_method none
_refine_ls_goodness_of_fit_ref 1.030
_refine_ls_hydrogen_treatment undef
_refine_ls_matrix_type full
_refine_ls_number_parameters 2421
_refine_ls_number_reflns 77648
_refine_ls_number_restraints 0
_refine_ls_restrained_S_all 1.030
_refine_ls_R_factor_all 0.1385
_refine_ls_R_factor_gt 0.0769
_refine_ls_shift/su_max 0.002
_refine_ls_shift/su_mean 0.000
_refine_ls_structure_factor_coef Fsqd
_refine_ls_weighting_details 'w=1/[\s^2^(Fo^2^)+(0.0286P)^2^+2394.6665P] where P=(Fo^2^+2Fc^2^)/3'
_refine_ls_weighting_scheme calc
_refine_ls_wR_factor_gt 0.1438
_refine_ls_wR_factor_ref 0.1672
_reflns_Friedel_coverage 0.000
_reflns_number_gt 46991
_reflns_number_total 77648
_reflns_threshold_expression 'I > 2\s(I)'
_cod_data_source_file c8ce00873f2.cif
_cod_data_source_block hb41_sq
_cod_depositor_comments
;

2024-03-12
Z value and formula fixed to values more according to usual
chemical conventions.                 miguel
;
_cod_original_formula_sum 'C7 As8 Na15 O373 U4 W80'
_cod_original_formula_weight 22656.40
_cod_original_formula_moiety 'As8 C7 Na13 O314 U4 W80, 2(Na), 59(O)'
_cod_original_formula_units_Z 2
_cod_database_code 7231071
_shelx_shelxl_version_number 2014/7
_shelx_space_group_comment
;
The symmetry employed for this shelxl refinement is uniquely defined
by the following loop, which should always be used as a source of
symmetry information in preference to the above space-group names.
They are only intended as comments.
;
_shelx_estimated_absorpt_t_max 0.177
_shelx_estimated_absorpt_t_min 0.109
_olex2_refinement_description
;
1. Others
 Fixed Sof: O5W(0.5) O55W(0.5) O6W(0.5) O9W(0.5) O31W(0.5) O28W(0.5)
;
_olex2_exptl_crystal_mounting_method 'mitegen loop'
_olex2_submission_special_instructions 'No special instructions were received'

loop_
_space_group_symop_operation_xyz
'x, y, z'
'-x, -y, -z'

loop_
_atom_site_label
_atom_site_type_symbol
_atom_site_fract_x
_atom_site_fract_y
_atom_site_fract_z
_atom_site_U_iso_or_equiv
_atom_site_adp_type
_atom_site_occupancy
_atom_site_site_symmetry_order
_atom_site_calc_flag
_atom_site_refinement_flags_occupancy
U3 U 0.45597(5) 0.43004(4) 0.76254(3) 0.0163(2) Uani 1 1 d .
U2 U 0.19969(5) 0.64920(4) 0.77076(3) 0.0165(2) Uani 1 1 d .
U4 U 0.29384(5) 0.37641(4) 0.68978(3) 0.0165(2) Uani 1 1 d .
U1 U 0.31973(5) 0.64020(4) 0.69186(3) 0.0168(2) Uani 1 1 d .
W60 W 0.38745(6) 0.40007(4) 0.84967(3) 0.0172(3) Uani 1 1 d .
W26 W 0.23790(6) 0.70251(5) 0.92365(3) 0.0187(3) Uani 1 1 d .
W24 W 0.01606(6) 0.60289(5) 0.79650(3) 0.0193(3) Uani 1 1 d .
W25 W 0.16812(6) 0.59587(4) 0.86002(3) 0.0179(3) Uani 1 1 d .
W57 W 0.53928(6) 0.55425(4) 0.84937(3) 0.0196(3) Uani 1 1 d .
W80 W 0.17161(6) 0.33260(5) 0.75515(3) 0.0204(3) Uani 1 1 d .
W70 W 0.33535(6) 0.22027(4) 0.66018(3) 0.0189(3) Uani 1 1 d .
W10 W 0.47789(6) 0.73264(4) 0.75113(3) 0.0178(3) Uani 1 1 d .
W50 W 0.55426(6) 0.29158(4) 0.75265(3) 0.0187(3) Uani 1 1 d .
W29 W -0.05399(6) 0.71664(5) 0.79090(4) 0.0218(3) Uani 1 1 d .
W8 W 0.34054(6) 0.58238(5) 0.58117(3) 0.0228(3) Uani 1 1 d .
W22 W 0.07943(6) 0.65951(5) 0.92973(4) 0.0215(3) Uani 1 1 d .
W20 W 0.31804(6) 0.74737(4) 0.85351(3) 0.0174(3) Uani 1 1 d .
W40 W 0.26398(6) 0.77327(4) 0.66353(3) 0.0186(3) Uani 1 1 d .
W9 W 0.48902(6) 0.56773(5) 0.64401(4) 0.0215(3) Uani 1 1 d .
W58 W 0.50760(6) 0.49896(5) 0.91474(4) 0.0215(3) Uani 1 1 d .
W27 W 0.17911(6) 0.82750(5) 0.90935(3) 0.0207(3) Uani 1 1 d .
W54 W 0.67054(6) 0.31026(5) 0.83842(4) 0.0224(3) Uani 1 1 d .
W46 W 0.47394(7) 0.22165(5) 0.60406(4) 0.0264(3) Uani 1 1 d .
W6 W 0.40937(6) 0.80937(5) 0.61960(4) 0.0225(3) Uani 1 1 d .
W30 W 0.09890(6) 0.78234(5) 0.76479(3) 0.0188(3) Uani 1 1 d .
W59 W 0.55812(6) 0.36230(5) 0.89875(4) 0.0218(3) Uani 1 1 d .
W14 W 0.45890(6) 0.87390(5) 0.78877(4) 0.0216(3) Uani 1 1 d .
W68 W 0.21714(6) 0.22184(5) 0.79211(4) 0.0241(3) Uani 1 1 d .
W28 W 0.03406(6) 0.83406(5) 0.85437(4) 0.0212(3) Uani 1 1 d .
W78 W 0.21034(7) 0.34462(5) 0.58047(4) 0.0258(3) Uani 1 1 d .
W56 W 0.65345(6) 0.49461(5) 0.78084(4) 0.0211(3) Uani 1 1 d .
W21 W -0.07075(6) 0.67279(5) 0.86513(4) 0.0216(3) Uani 1 1 d .
W17 W 0.56219(7) 0.78907(5) 0.94175(4) 0.0253(3) Uani 1 1 d .
W4 W 0.60099(6) 0.66955(5) 0.68694(4) 0.0237(3) Uani 1 1 d .
W53 W 0.72345(6) 0.41064(5) 0.91157(4) 0.0251(3) Uani 1 1 d .
W64 W 0.35149(6) 0.37435(5) 0.93853(4) 0.0247(3) Uani 1 1 d .
W2 W 0.55393(7) 0.75148(5) 0.58994(4) 0.0264(3) Uani 1 1 d .
W69 W 0.35937(6) 0.26611(5) 0.85427(4) 0.0228(3) Uani 1 1 d .
W16 W 0.40728(6) 0.84326(5) 0.93911(4) 0.0240(3) Uani 1 1 d .
W3 W 0.43968(7) 0.63904(5) 0.53419(4) 0.0261(3) Uani 1 1 d .
W23 W 0.02266(6) 0.79143(5) 0.92855(4) 0.0234(3) Uani 1 1 d .
W35 W 0.02735(6) 0.96345(5) 0.73381(4) 0.0247(3) Uani 1 1 d .
W34 W -0.05624(6) 0.85668(5) 0.74123(4) 0.0224(3) Uani 1 1 d .
W79 W 0.24832(7) 0.21675(5) 0.56511(4) 0.0260(3) Uani 1 1 d .
W37 W 0.17405(6) 0.84647(5) 0.60149(4) 0.0241(3) Uani 1 1 d .
W77 W 0.09876(6) 0.41119(5) 0.64852(4) 0.0244(3) Uani 1 1 d .
W55 W 0.72121(6) 0.37497(5) 0.77156(4) 0.0228(3) Uani 1 1 d .
W7 W 0.29663(6) 0.69789(5) 0.56654(4) 0.0230(3) Uani 1 1 d .
W5 W 0.54216(6) 0.79823(5) 0.68131(4) 0.0231(3) Uani 1 1 d .
W76 W 0.01344(6) 0.34462(5) 0.69493(4) 0.0269(3) Uani 1 1 d .
W11 W 0.49471(7) 0.96352(5) 0.87091(4) 0.0260(3) Uani 1 1 d .
W32 W 0.01601(7) 0.89901(5) 0.59696(4) 0.0283(3) Uani 1 1 d .
W52 W 0.66790(6) 0.54492(5) 0.91429(4) 0.0236(3) Uani 1 1 d .
W36 W 0.14315(7) 0.95838(5) 0.66452(4) 0.0249(3) Uani 1 1 d .
W33 W -0.06329(7) 0.77703(5) 0.60480(4) 0.0279(3) Uani 1 1 d .
W1 W 0.59130(7) 0.61785(5) 0.59560(4) 0.0269(3) Uani 1 1 d .
W75 W 0.07120(6) 0.21144(5) 0.68779(4) 0.0252(3) Uani 1 1 d .
W45 W 0.38859(7) 0.09524(5) 0.59605(4) 0.0306(3) Uani 1 1 d .
W15 W 0.35266(6) 0.88403(5) 0.85544(4) 0.0205(3) Uani 1 1 d .
W38 W 0.09394(6) 0.72792(5) 0.61395(4) 0.0234(3) Uani 1 1 d .
W51 W 0.77932(6) 0.47708(5) 0.84526(4) 0.0238(3) Uani 1 1 d .
W74 W 0.16780(6) 0.14966(5) 0.62217(4) 0.0240(3) Uani 1 1 d .
W61 W 0.21996(7) 0.30795(5) 0.95855(4) 0.0314(3) Uani 1 1 d .
W13 W 0.66769(7) 0.90952(5) 0.88037(4) 0.0293(3) Uani 1 1 d .
W39 W -0.01336(6) 0.73247(5) 0.67805(4) 0.0227(3) Uani 1 1 d .
W18 W 0.67544(6) 0.77851(5) 0.87107(4) 0.0267(3) Uani 1 1 d .
W12 W 0.55178(7) 0.92024(5) 0.95325(4) 0.0269(3) Uani 1 1 d .
W65 W 0.19631(7) 0.42917(5) 0.94699(4) 0.0270(3) Uani 1 1 d .
W66 W 0.04415(7) 0.38241(5) 0.88200(4) 0.0286(3) Uani 1 1 d .
W67 W 0.04699(7) 0.28004(5) 0.80670(4) 0.0294(3) Uani 1 1 d .
W44 W 0.45524(7) 0.03433(5) 0.65794(4) 0.0302(3) Uani 1 1 d .
W19 W 0.63374(6) 0.82118(5) 0.79631(4) 0.0257(3) Uani 1 1 d .
W73 W 0.08761(7) 0.25173(5) 0.53859(4) 0.0317(3) Uani 1 1 d .
W62 W 0.06307(7) 0.25896(5) 0.89088(4) 0.0334(3) Uani 1 1 d .
W31 W -0.10281(6) 0.90358(5) 0.66807(4) 0.0269(3) Uani 1 1 d .
W63 W 0.23085(7) 0.19850(5) 0.87477(4) 0.0312(3) Uani 1 1 d .
W71 W 0.00716(7) 0.18487(5) 0.59780(4) 0.0321(3) Uani 1 1 d .
As1 As 0.43486(15) 0.68764(11) 0.63814(8) 0.0190(7) Uani 1 1 d .
As4 As 0.10883(14) 0.71148(11) 0.84830(8) 0.0172(7) Uani 1 1 d .
As2 As 0.50758(15) 0.81794(11) 0.86050(8) 0.0185(7) Uani 1 1 d .
As6 As 0.59197(14) 0.42825(11) 0.83552(8) 0.0178(7) Uani 1 1 d .
As3 As 0.07630(15) 0.84753(11) 0.67875(9) 0.0193(7) Uani 1 1 d .
As7 As 0.20669(15) 0.33528(11) 0.86498(9) 0.0206(7) Uani 1 1 d .
As8 As 0.15059(15) 0.28603(11) 0.64097(9) 0.0218(7) Uani 1 1 d .
W47 W 0.61651(7) 0.26781(5) 0.66277(4) 0.0248(3) Uani 1 1 d .
W43 W 0.69958(7) 0.08862(5) 0.65193(5) 0.0372(4) Uani 1 1 d .
W48 W 0.69451(7) 0.19520(5) 0.72543(4) 0.0298(3) Uani 1 1 d .
W42 W 0.62449(8) 0.16325(5) 0.58922(4) 0.0348(4) Uani 1 1 d .
W41 W 0.54281(8) 0.03660(5) 0.58628(4) 0.0374(4) Uani 1 1 d .
W72 W -0.02926(7) 0.32321(5) 0.60394(4) 0.0319(3) Uani 1 1 d .
W49 W 0.60869(7) 0.08373(5) 0.72213(4) 0.0306(3) Uani 1 1 d .
As5 As 0.52840(16) 0.15551(11) 0.66851(9) 0.0225(7) Uani 1 1 d .
O79 O 0.0021(10) 0.8819(7) 0.6962(5) 0.021(5) Uiso 1 1 d .
O261 O 0.1615(10) 0.2755(7) 0.5947(5) 0.022(5) Uiso 1 1 d .
O3 O 0.6610(10) 0.5913(7) 0.5703(5) 0.022(5) Uiso 1 1 d .
Na8 Na 0.1948(5) 0.4448(4) 0.8475(3) 0.018(2) Uiso 1 1 d .
Na1 Na 0.5051(5) 0.6969(4) 0.8437(3) 0.020(3) Uiso 1 1 d .
Na3 Na 0.2003(6) 0.8901(4) 0.7383(3) 0.026(3) Uiso 1 1 d .
O279 O 0.3007(9) 0.2290(7) 0.6064(5) 0.020(5) Uiso 1 1 d .
O112 O 0.1324(10) 0.6781(7) 0.8824(5) 0.022(5) Uiso 1 1 d .
O138 O 0.3902(9) 0.7113(6) 0.8444(5) 0.012(4) Uiso 1 1 d .
O127 O 0.2799(9) 0.7108(7) 0.8824(5) 0.020(5) Uiso 1 1 d .
O195 O 0.6316(9) 0.3929(7) 0.8646(5) 0.021(5) Uiso 1 1 d .
O132 O 0.2344(11) 0.8002(8) 0.8756(6) 0.034(6) Uiso 1 1 d .
O85 O -0.0603(10) 0.7894(7) 0.7057(5) 0.023(5) Uiso 1 1 d .
O134 O 0.2623(10) 0.8214(8) 0.7053(6) 0.026(5) Uiso 1 1 d .
O103 O -0.0013(9) 0.6506(7) 0.8979(5) 0.017(4) Uiso 1 1 d .
O113 O 0.0235(9) 0.6853(7) 0.8337(5) 0.014(4) Uiso 1 1 d .
O87 O 0.0491(10) 0.6961(7) 0.6449(5) 0.024(5) Uiso 1 1 d .
O10 O 0.5610(10) 0.5595(7) 0.6076(5) 0.022(5) Uiso 1 1 d .
O91 O 0.1927(10) 0.9193(7) 0.6232(5) 0.023(5) Uiso 1 1 d .
O48 O 0.5091(10) 0.8415(8) 0.9092(6) 0.029(5) Uiso 1 1 d .
O110 O 0.1051(10) 0.8321(7) 0.9451(5) 0.024(5) Uiso 1 1 d .
O147 O 0.2612(9) 0.6693(7) 0.7352(5) 0.018(4) Uiso 1 1 d .
O202 O 0.7773(11) 0.3406(8) 0.7412(6) 0.033(5) Uiso 1 1 d .
O51 O 0.4346(9) 0.8834(7) 0.7463(5) 0.020(5) Uiso 1 1 d .
O101 O -0.1426(12) 0.6580(9) 0.8834(6) 0.041(6) Uiso 1 1 d .
O72 O -0.0498(12) 0.9154(9) 0.6320(7) 0.043(6) Uiso 1 1 d .
O117 O -0.0059(10) 0.5441(8) 0.7660(5) 0.025(5) Uiso 1 1 d .
O2 O 0.4622(10) 0.6210(8) 0.4897(6) 0.029(5) Uiso 1 1 d .
O135 O 0.1619(9) 0.8266(7) 0.7629(5) 0.013(4) Uiso 1 1 d .
O20 O 0.2935(11) 0.5236(9) 0.5628(6) 0.039(6) Uiso 1 1 d .
Na15 Na -0.1858(8) 0.2147(6) 0.5358(4) 0.055(4) Uiso 1 1 d .
O184 O 0.7283(9) 0.5265(7) 0.8793(5) 0.018(4) Uiso 1 1 d .
O75 O 0.0070(11) 0.7286(8) 0.5860(6) 0.031(5) Uiso 1 1 d .
Na9 Na 0.3754(11) 0.3380(8) 0.5924(6) 0.089(6) Uiso 1 1 d .
O155 O 0.7436(11) 0.1459(8) 0.6864(6) 0.030(5) Uiso 1 1 d .
O287 O 0.2350(9) 0.3363(7) 0.7260(5) 0.015(4) Uiso 1 1 d .
O289 O 0.2588(9) 0.4469(7) 0.7423(5) 0.014(4) Uiso 1 1 d .
O83 O -0.0335(11) 0.9299(8) 0.7592(6) 0.031(5) Uiso 1 1 d .
O6 O 0.5994(10) 0.6926(7) 0.5972(5) 0.022(5) Uiso 1 1 d .
O140 O 0.4832(10) 0.6996(8) 0.7844(6) 0.026(5) Uiso 1 1 d .
O232 O 0.2947(10) 0.4288(8) 0.9631(6) 0.028(5) Uiso 1 1 d .
O277 O 0.1345(10) 0.2562(8) 0.7163(6) 0.026(5) Uiso 1 1 d .
O228 O 0.1185(9) 0.3165(7) 0.8640(5) 0.019(4) Uiso 1 1 d .
O224 O 0.0265(10) 0.2400(8) 0.8424(6) 0.026(5) Uiso 1 1 d .
O128 O 0.1988(9) 0.6165(7) 0.8243(5) 0.014(4) Uiso 1 1 d .
O40 O 0.6781(11) 0.8892(8) 0.8301(6) 0.034(6) Uiso 1 1 d .
O293 O 0.3964(9) 0.3591(7) 0.6554(5) 0.019(4) Uiso 1 1 d .
Na10 Na 0.3618(9) 0.2971(7) 0.7599(5) 0.071(5) Uiso 1 1 d .
O61 O 0.3460(9) 0.8098(7) 0.8413(5) 0.019(4) Uiso 1 1 d .
O59 O 0.3480(10) 0.8534(8) 0.9702(6) 0.025(5) Uiso 1 1 d .
O114 O 0.0885(9) 0.7721(7) 0.8781(5) 0.019(4) Uiso 1 1 d .
O203 O 0.7232(10) 0.3404(8) 0.8114(6) 0.030(5) Uiso 1 1 d .
O161 O 0.5589(11) 0.1878(8) 0.6370(6) 0.030(5) Uiso 1 1 d .
O71 O -0.0240(11) 0.8248(8) 0.5881(6) 0.032(5) Uiso 1 1 d .
O30 O 0.2670(10) 0.7200(7) 0.6103(5) 0.023(5) Uiso 1 1 d .
O89 O 0.1236(9) 0.7817(7) 0.5942(5) 0.019(4) Uiso 1 1 d .
O196 O 0.4535(10) 0.5169(8) 0.9491(6) 0.026(5) Uiso 1 1 d .
O29 O 0.3531(9) 0.7926(7) 0.6528(5) 0.019(4) Uiso 1 1 d .
O102 O -0.0225(11) 0.8190(8) 0.9641(6) 0.032(5) Uiso 1 1 d .
O236 O 0.3176(10) 0.2311(7) 0.8037(5) 0.022(5) Uiso 1 1 d .
O119 O -0.1270(9) 0.7301(7) 0.7651(5) 0.014(4) Uiso 1 1 d .
O24 O 0.6710(9) 0.6709(7) 0.7155(5) 0.014(4) Uiso 1 1 d .
O260 O 0.1075(10) 0.2276(8) 0.6359(6) 0.028(5) Uiso 1 1 d .
O285 O 0.4209(9) 0.3950(7) 0.8075(5) 0.016(4) Uiso 1 1 d .
O43 O 0.4636(10) 0.9099(8) 0.9637(6) 0.027(5) Uiso 1 1 d .
O170 O 0.5330(10) 0.2776(8) 0.6320(6) 0.029(5) Uiso 1 1 d .
O56 O 0.6389(10) 0.7962(7) 0.9171(5) 0.022(5) Uiso 1 1 d .
O276 O 0.0971(10) 0.3532(8) 0.7242(5) 0.025(5) Uiso 1 1 d .
O226 O 0.2319(9) 0.3502(7) 0.9127(5) 0.021(5) Uiso 1 1 d .
O263 O 0.1369(10) 0.3866(8) 0.6027(6) 0.026(5) Uiso 1 1 d .
O38 O 0.6229(10) 0.9163(7) 0.9229(5) 0.023(5) Uiso 1 1 d .
O227 O 0.2384(9) 0.2718(7) 0.8530(5) 0.017(4) Uiso 1 1 d .
O237 O 0.2133(10) 0.1779(8) 0.7498(6) 0.029(5) Uiso 1 1 d .
O156 O 0.6558(11) 0.2337(8) 0.6197(6) 0.033(6) Uiso 1 1 d .
O41 O 0.7177(11) 0.8557(8) 0.8890(6) 0.031(5) Uiso 1 1 d .
O108 O -0.1091(9) 0.7025(7) 0.8294(5) 0.020(5) Uiso 1 1 d .
O116 O 0.0736(10) 0.5833(8) 0.8319(6) 0.028(5) Uiso 1 1 d .
O5 O 0.5177(10) 0.6122(8) 0.5599(6) 0.026(5) Uiso 1 1 d .
O145 O 0.3807(10) 0.6100(7) 0.7424(5) 0.022(5) Uiso 1 1 d .
O185 O 0.7719(10) 0.4354(8) 0.8780(6) 0.027(5) Uiso 1 1 d .
O100 O 0.0542(11) 0.6429(9) 0.9664(6) 0.039(6) Uiso 1 1 d .
O230 O 0.1058(10) 0.4024(7) 0.9270(5) 0.023(5) Uiso 1 1 d .
O16 O 0.4915(10) 0.7768(8) 0.7111(6) 0.029(5) Uiso 1 1 d .
O97 O 0.2298(9) 0.8298(7) 0.6365(5) 0.018(4) Uiso 1 1 d .
O290 O 0.4337(9) 0.4907(7) 0.7271(5) 0.014(4) Uiso 1 1 d .
O158 O 0.4547(11) 0.0508(8) 0.5654(6) 0.034(6) Uiso 1 1 d .
O269 O 0.1261(9) 0.1548(7) 0.6679(5) 0.019(4) Uiso 1 1 d .
O44 O 0.3952(11) 0.9526(8) 0.8690(6) 0.031(5) Uiso 1 1 d .
O200 O 0.6663(11) 0.5325(8) 0.7518(6) 0.031(5) Uiso 1 1 d .
O291 O 0.3420(10) 0.4570(7) 0.6857(5) 0.022(5) Uiso 1 1 d .
O33 O 0.5322(10) 0.6853(7) 0.7177(5) 0.023(5) Uiso 1 1 d .
O14 O 0.3965(10) 0.6580(8) 0.5921(6) 0.026(5) Uiso 1 1 d .
O126 O 0.2400(9) 0.6274(7) 0.8978(5) 0.018(4) Uiso 1 1 d .
O7 O 0.4859(10) 0.8047(8) 0.5913(6) 0.027(5) Uiso 1 1 d .
O94 O 0.0258(11) 0.8377(8) 0.7614(6) 0.035(6) Uiso 1 1 d .
O205 O 0.6045(10) 0.3033(8) 0.8721(6) 0.029(5) Uiso 1 1 d .
O212 O 0.5943(9) 0.3077(6) 0.8024(5) 0.012(4) Uiso 1 1 d .
O174 O 0.3833(11) 0.0401(8) 0.6188(6) 0.033(5) Uiso 1 1 d .
O197 O 0.4913(10) 0.5541(7) 0.8906(5) 0.023(5) Uiso 1 1 d .
O178 O 0.4253(10) 0.2292(7) 0.6454(5) 0.022(5) Uiso 1 1 d .
O194 O 0.5868(9) 0.4899(7) 0.8705(5) 0.020(5) Uiso 1 1 d .
Na11 Na 0.4423(7) 0.1655(5) 0.7326(4) 0.044(4) Uiso 1 1 d .
O137 O 0.2606(9) 0.7190(7) 0.8137(5) 0.015(4) Uiso 1 1 d .
O275 O 0.1781(9) 0.4056(7) 0.6747(5) 0.015(4) Uiso 1 1 d .
O191 O 0.7367(9) 0.3410(7) 0.8802(5) 0.020(5) Uiso 1 1 d .
O143 O 0.2630(9) 0.5579(7) 0.6892(5) 0.016(4) Uiso 1 1 d .
O272 O 0.2957(10) 0.1781(8) 0.5348(6) 0.029(5) Uiso 1 1 d .
O45 O 0.4748(10) 0.9444(7) 0.8172(5) 0.024(5) Uiso 1 1 d .
O78 O -0.0650(9) 0.9655(7) 0.7021(5) 0.020(5) Uiso 1 1 d .
O96 O 0.1675(9) 0.7534(7) 0.6525(5) 0.017(4) Uiso 1 1 d .
O262 O 0.2455(11) 0.3864(8) 0.5600(6) 0.035(6) Uiso 1 1 d .
O74 O -0.0782(10) 0.7313(8) 0.6362(6) 0.029(5) Uiso 1 1 d .
O250 O 0.0227(11) 0.2980(8) 0.5656(6) 0.031(5) Uiso 1 1 d .
O238 O 0.1235(11) 0.2302(8) 0.7982(6) 0.031(5) Uiso 1 1 d .
O47 O 0.5954(10) 0.8320(7) 0.8561(5) 0.023(5) Uiso 1 1 d .
O77 O 0.0657(10) 0.9594(8) 0.6204(6) 0.028(5) Uiso 1 1 d .
O233 O 0.4275(10) 0.3897(8) 0.9674(6) 0.029(5) Uiso 1 1 d .
O154 O 0.6820(12) 0.0547(9) 0.6872(7) 0.045(6) Uiso 1 1 d .
O124 O 0.2076(10) 0.7711(8) 0.9314(5) 0.025(5) Uiso 1 1 d .
O162 O 0.4944(10) 0.0964(7) 0.6350(5) 0.021(5) Uiso 1 1 d .
O65 O 0.5249(10) 0.7331(8) 0.9076(6) 0.030(5) Uiso 1 1 d .
O193 O 0.6664(9) 0.4421(7) 0.8181(5) 0.017(4) Uiso 1 1 d .
O214 O 0.2178(11) 0.2856(9) 0.9949(6) 0.039(6) Uiso 1 1 d .
O173 O 0.3206(12) 0.0780(9) 0.5625(7) 0.042(6) Uiso 1 1 d .
O57 O 0.6010(11) 0.7640(9) 0.9761(6) 0.036(6) Uiso 1 1 d .
O243 O 0.3642(9) 0.4035(7) 0.9014(5) 0.019(4) Uiso 1 1 d .
O182 O 0.7135(10) 0.5899(7) 0.9486(5) 0.022(5) Uiso 1 1 d .
O188 O 0.6191(10) 0.5874(7) 0.8897(5) 0.022(5) Uiso 1 1 d .
O104 O -0.0448(10) 0.7427(8) 0.8962(6) 0.026(5) Uiso 1 1 d .
O84 O -0.1140(10) 0.8484(7) 0.7696(5) 0.023(5) Uiso 1 1 d .
O39 O 0.5037(10) 0.9561(8) 0.9182(6) 0.028(5) Uiso 1 1 d .
O25 O 0.5993(9) 0.7376(7) 0.6810(5) 0.020(5) Uiso 1 1 d .
O123 O 0.2269(10) 0.8794(8) 0.9374(6) 0.028(5) Uiso 1 1 d .
O159 O 0.5048(12) -0.0049(9) 0.6118(6) 0.040(6) Uiso 1 1 d .
O259 O 0.0750(9) 0.3245(7) 0.6432(5) 0.016(4) Uiso 1 1 d .
O253 O 0.1384(10) 0.3123(8) 0.5383(6) 0.027(5) Uiso 1 1 d .
O271 O 0.1956(10) 0.1689(8) 0.5822(6) 0.030(5) Uiso 1 1 d .
O216 O 0.0139(11) 0.2195(8) 0.9062(6) 0.035(6) Uiso 1 1 d .
O21 O 0.4249(11) 0.5590(8) 0.6002(6) 0.030(5) Uiso 1 1 d .
O180 O 0.4198(9) 0.0818(7) 0.6915(5) 0.019(4) Uiso 1 1 d .
O125 O 0.3090(10) 0.7097(7) 0.9565(5) 0.023(5) Uiso 1 1 d .
O70 O -0.1072(11) 0.8295(8) 0.6383(6) 0.035(6) Uiso 1 1 d .
O80 O 0.0312(10) 0.7922(7) 0.6497(5) 0.024(5) Uiso 1 1 d .
O13 O 0.4752(10) 0.7425(7) 0.6303(5) 0.024(5) Uiso 1 1 d .
O76 O 0.0907(10) 0.8651(7) 0.5744(5) 0.024(5) Uiso 1 1 d .
O241 O 0.0874(9) 0.4191(7) 0.8598(5) 0.019(4) Uiso 1 1 d .
O166 O 0.6816(10) 0.1387(8) 0.7452(6) 0.030(5) Uiso 1 1 d .
O36 O 0.5796(11) 0.9745(8) 0.9896(6) 0.034(6) Uiso 1 1 d .
O190 O 0.7982(10) 0.4201(7) 0.8070(5) 0.022(5) Uiso 1 1 d .
O215 O 0.2384(11) 0.1383(8) 0.8840(6) 0.035(6) Uiso 1 1 d .
O121 O -0.0006(10) 0.8885(7) 0.8457(5) 0.024(5) Uiso 1 1 d .
O129 O 0.0875(11) 0.6226(8) 0.7778(6) 0.031(5) Uiso 1 1 d .
O176 O 0.6261(10) 0.2315(7) 0.7473(5) 0.022(5) Uiso 1 1 d .
O246 O 0.0885(10) 0.3165(8) 0.7830(6) 0.030(5) Uiso 1 1 d .
O99 O 0.1029(10) 0.9407(8) 0.7521(6) 0.026(5) Uiso 1 1 d .
O109 O -0.0072(9) 0.8367(7) 0.8969(5) 0.020(5) Uiso 1 1 d .
O122 O 0.1189(10) 0.8664(7) 0.8840(5) 0.021(5) Uiso 1 1 d .
O294 O 0.3719(10) 0.3805(7) 0.7315(5) 0.023(5) Uiso 1 1 d .
O281 O 0.3181(9) 0.2862(7) 0.6776(5) 0.018(4) Uiso 1 1 d .
O42 O 0.5882(11) 0.8689(8) 0.9708(6) 0.034(6) Uiso 1 1 d .
O31 O 0.3153(9) 0.6063(7) 0.6261(5) 0.018(4) Uiso 1 1 d .
O98 O 0.1958(11) 0.9356(8) 0.6960(6) 0.036(6) Uiso 1 1 d .
O274 O 0.2632(10) 0.3561(8) 0.6240(6) 0.029(5) Uiso 1 1 d .
O15 O 0.5100(9) 0.6484(7) 0.6386(5) 0.018(4) Uiso 1 1 d .
O130 O 0.0143(10) 0.7352(7) 0.7703(5) 0.022(5) Uiso 1 1 d .
O50 O 0.3659(11) 0.8781(8) 0.8059(6) 0.030(5) Uiso 1 1 d .
O198 O 0.5117(9) 0.6120(7) 0.8413(5) 0.016(4) Uiso 1 1 d .
O217 O 0.1288(10) 0.2873(8) 0.9322(6) 0.028(5) Uiso 1 1 d .
O288 O 0.3544(10) 0.4781(7) 0.7811(5) 0.023(5) Uiso 1 1 d .
O286 O 0.1865(10) 0.3925(8) 0.7884(6) 0.027(5) Uiso 1 1 d .
O208 O 0.4437(10) 0.4618(7) 0.8768(5) 0.021(5) Uiso 1 1 d .
Na2 Na 0.2925(10) 0.7760(8) 0.7620(6) 0.086(6) Uiso 1 1 d .
O164 O 0.5447(11) 0.0391(8) 0.6837(6) 0.031(5) Uiso 1 1 d .
O265 O 0.0423(9) 0.4116(7) 0.6866(5) 0.020(5) Uiso 1 1 d .
O73 O -0.1272(11) 0.8759(8) 0.7049(6) 0.030(5) Uiso 1 1 d .
O141 O 0.1972(10) 0.6336(8) 0.6599(6) 0.026(5) Uiso 1 1 d .
O240 O 0.0000(11) 0.3354(8) 0.8352(6) 0.036(6) Uiso 1 1 d .
O12 O 0.5887(11) 0.7933(8) 0.6362(6) 0.032(5) Uiso 1 1 d .
O192 O 0.6550(10) 0.3855(8) 0.9308(6) 0.027(5) Uiso 1 1 d .
O54 O 0.6947(10) 0.7861(8) 0.8236(6) 0.027(5) Uiso 1 1 d .
O26W O 0.5228(12) 0.5873(9) 0.7462(6) 0.041(6) Uiso 1 1 d .
O8 O 0.3599(11) 0.6757(8) 0.5277(6) 0.031(5) Uiso 1 1 d .
O22 O 0.4920(10) 0.5037(8) 0.6466(6) 0.029(5) Uiso 1 1 d .
O9 O 0.3871(12) 0.5797(9) 0.5366(6) 0.039(6) Uiso 1 1 d .
O26 O 0.5939(11) 0.8487(8) 0.7100(6) 0.032(5) Uiso 1 1 d .
O257 O 0.0785(10) 0.1328(8) 0.5971(6) 0.029(5) Uiso 1 1 d .
O92 O 0.1771(10) 1.0199(8) 0.6677(6) 0.026(5) Uiso 1 1 d .
O160 O 0.6103(10) 0.1353(8) 0.6831(6) 0.027(5) Uiso 1 1 d .
O28 O 0.3739(10) 0.8662(7) 0.6152(5) 0.021(5) Uiso 1 1 d .
O175 O 0.5464(9) 0.1234(7) 0.7437(5) 0.020(5) Uiso 1 1 d .
O32 O 0.4264(9) 0.5969(7) 0.6723(5) 0.020(5) Uiso 1 1 d .
O32W O 0.3510(10) 0.5679(8) 0.8477(6) 0.027(5) Uiso 1 1 d .
O24W O 0.3420(11) 0.9113(8) 0.6894(6) 0.035(6) Uiso 1 1 d .
O13W O 0.4841(14) 0.4883(11) 0.5319(8) 0.062(8) Uiso 1 1 d .
O63 O 0.5754(10) 0.7670(8) 0.7756(6) 0.028(5) Uiso 1 1 d .
O181 O 0.8598(10) 0.5036(8) 0.8585(5) 0.025(5) Uiso 1 1 d .
O229 O -0.0293(11) 0.4164(8) 0.8938(6) 0.031(5) Uiso 1 1 d .
O245 O 0.2191(10) 0.2873(7) 0.7803(5) 0.021(5) Uiso 1 1 d .
O18 O 0.2314(10) 0.7136(8) 0.5371(6) 0.028(5) Uiso 1 1 d .
O278 O 0.2413(9) 0.1939(7) 0.6526(5) 0.019(4) Uiso 1 1 d .
O231 O 0.1783(12) 0.4849(9) 0.9837(7) 0.047(7) Uiso 1 1 d .
O169 O 0.6556(11) 0.3281(8) 0.6722(6) 0.036(6) Uiso 1 1 d .
O111 O 0.1713(10) 0.6848(7) 0.9516(5) 0.021(5) Uiso 1 1 d .
O149 O 0.6696(12) 0.1577(9) 0.5519(6) 0.039(6) Uiso 1 1 d .
O248 O -0.0589(12) 0.1438(9) 0.5715(6) 0.039(6) Uiso 1 1 d .
O142 O 0.1210(12) 0.6371(9) 0.7113(7) 0.039(6) Uiso 1 1 d .
O4 O 0.4900(12) 0.7066(9) 0.5538(7) 0.046(7) Uiso 1 1 d .
O106 O 0.1134(9) 0.5967(7) 0.9032(5) 0.018(4) Uiso 1 1 d .
O139 O 0.3998(9) 0.7080(7) 0.7253(5) 0.020(5) Uiso 1 1 d .
O187 O 0.5893(10) 0.5391(7) 0.9402(5) 0.021(5) Uiso 1 1 d .
O88 O 0.1252(11) 0.6746(8) 0.5850(6) 0.033(5) Uiso 1 1 d .
O136 O 0.1498(9) 0.7275(7) 0.7662(5) 0.014(4) Uiso 1 1 d .
O120 O -0.0320(10) 0.7833(8) 0.8291(6) 0.025(5) Uiso 1 1 d .
O199 O 0.6163(10) 0.5419(7) 0.8197(5) 0.022(5) Uiso 1 1 d .
O131 O 0.0905(10) 0.8093(7) 0.8166(5) 0.021(5) Uiso 1 1 d .
O17 O 0.3597(11) 0.7609(9) 0.5816(6) 0.036(6) Uiso 1 1 d .
O133 O 0.2894(9) 0.7191(7) 0.6798(5) 0.014(4) Uiso 1 1 d .
O177 O 0.5584(10) 0.2745(7) 0.7019(5) 0.021(5) Uiso 1 1 d .
O235 O 0.4434(11) 0.2473(9) 0.8483(6) 0.037(6) Uiso 1 1 d .
O280 O 0.3596(10) 0.2066(8) 0.7014(6) 0.029(5) Uiso 1 1 d .
O150 O 0.5675(11) -0.0098(9) 0.5506(6) 0.038(6) Uiso 1 1 d .
O167 O 0.7680(11) 0.2265(9) 0.7523(6) 0.037(6) Uiso 1 1 d .
O213 O 0.4881(9) 0.3641(7) 0.8670(5) 0.018(4) Uiso 1 1 d .
O284 O 0.3107(9) 0.4333(7) 0.8440(5) 0.021(5) Uiso 1 1 d .
O183 O 0.7897(11) 0.4117(8) 0.9449(6) 0.031(5) Uiso 1 1 d .
O95 O 0.0653(10) 0.7551(8) 0.7137(5) 0.024(5) Uiso 1 1 d .
O144 O 0.1965(10) 0.5593(8) 0.7333(6) 0.028(5) Uiso 1 1 d .
O34 O 0.4975(12) 1.0298(9) 0.8795(7) 0.042(6) Uiso 1 1 d .
O53 O 0.6830(11) 0.8223(8) 0.7620(6) 0.033(5) Uiso 1 1 d .
O19 O 0.2762(9) 0.6245(7) 0.5601(5) 0.020(5) Uiso 1 1 d .
O206 O 0.5277(11) 0.3316(8) 0.9275(6) 0.030(5) Uiso 1 1 d .
O251 O -0.0347(11) 0.2494(8) 0.6053(6) 0.033(5) Uiso 1 1 d .
O255 O -0.0522(12) 0.3383(9) 0.6539(7) 0.046(7) Uiso 1 1 d .
O68 O -0.1797(11) 0.9232(9) 0.6536(6) 0.038(6) Uiso 1 1 d .
O189 O 0.7462(10) 0.5147(7) 0.8115(5) 0.023(5) Uiso 1 1 d .
O148 O 0.7707(12) 0.0555(9) 0.6339(7) 0.045(6) Uiso 1 1 d .
O21W O -0.1825(13) 0.7816(10) 0.6650(7) 0.048(7) Uiso 1 1 d .
O23 O 0.5676(11) 0.5960(8) 0.6797(6) 0.034(6) Uiso 1 1 d .
O204 O 0.6966(11) 0.2463(8) 0.8275(6) 0.031(5) Uiso 1 1 d .
O146 O 0.3092(10) 0.6110(7) 0.7845(5) 0.021(5) Uiso 1 1 d .
O244 O 0.3537(11) 0.3283(8) 0.8392(6) 0.030(5) Uiso 1 1 d .
O254 O 0.0096(11) 0.3920(8) 0.6148(6) 0.034(6) Uiso 1 1 d .
O107 O -0.0585(10) 0.6090(8) 0.8309(6) 0.027(5) Uiso 1 1 d .
O93 O 0.0657(10) 0.9745(8) 0.6936(6) 0.026(5) Uiso 1 1 d .
O266 O -0.0415(12) 0.3663(9) 0.7278(6) 0.041(6) Uiso 1 1 d .
O46 O 0.4696(10) 0.8724(8) 0.8498(6) 0.026(5) Uiso 1 1 d .
O11 O 0.6420(11) 0.6424(8) 0.6435(6) 0.033(5) Uiso 1 1 d .
O64 O 0.6172(10) 0.7250(8) 0.8520(6) 0.027(5) Uiso 1 1 d .
O222 O 0.3267(11) 0.2078(8) 0.8680(6) 0.032(5) Uiso 1 1 d .
O264 O 0.0979(12) 0.4791(9) 0.6535(7) 0.042(6) Uiso 1 1 d .
O153 O 0.5735(11) 0.1001(8) 0.5742(6) 0.034(6) Uiso 1 1 d .
O211 O 0.6415(10) 0.3434(8) 0.7546(6) 0.027(5) Uiso 1 1 d .
O58 O 0.4737(11) 0.8074(8) 0.9628(6) 0.036(6) Uiso 1 1 d .
O35 O 0.7275(11) 0.9607(8) 0.8946(6) 0.033(5) Uiso 1 1 d .
O90 O 0.2209(11) 0.8330(9) 0.5654(6) 0.037(6) Uiso 1 1 d .
O210 O 0.5714(10) 0.4596(8) 0.7627(6) 0.029(5) Uiso 1 1 d .
O219 O 0.1361(10) 0.2105(8) 0.8740(6) 0.027(5) Uiso 1 1 d .
O49 O 0.2678(9) 0.8996(7) 0.8533(5) 0.017(4) Uiso 1 1 d .
O223 O 0.2190(12) 0.1732(9) 0.8209(6) 0.040(6) Uiso 1 1 d .
O86 O -0.0452(11) 0.6809(8) 0.6898(6) 0.033(5) Uiso 1 1 d .
O66 O 0.3719(10) 0.7849(8) 0.9039(5) 0.024(5) Uiso 1 1 d .
O168 O 0.6783(10) 0.2321(8) 0.6887(6) 0.030(5) Uiso 1 1 d .
O207 O 0.5446(9) 0.4376(7) 0.9215(5) 0.020(5) Uiso 1 1 d .
O115 O 0.1896(10) 0.5304(8) 0.8506(6) 0.027(5) Uiso 1 1 d .
O209 O 0.4896(9) 0.5055(7) 0.8149(5) 0.018(4) Uiso 1 1 d .
O82 O 0.0219(13) 1.0284(10) 0.7616(7) 0.050(7) Uiso 1 1 d .
O201 O 0.7039(10) 0.4338(8) 0.7524(6) 0.029(5) Uiso 1 1 d .
O171 O 0.4253(10) 0.2540(8) 0.5782(5) 0.024(5) Uiso 1 1 d .
O273 O 0.2635(12) 0.2826(9) 0.5586(6) 0.041(6) Uiso 1 1 d .
O218 O 0.2481(10) 0.2433(8) 0.9210(6) 0.030(5) Uiso 1 1 d .
O225 O 0.0177(11) 0.3217(9) 0.9027(6) 0.037(6) Uiso 1 1 d .
O268 O 0.0329(12) 0.1850(9) 0.7172(7) 0.044(6) Uiso 1 1 d .
O30W O 0.3700(14) 0.5163(10) 1.0068(7) 0.057(8) Uiso 1 1 d .
O62 O 0.4473(10) 0.7980(7) 0.7770(5) 0.023(5) Uiso 1 1 d .
O220 O 0.1921(10) 0.3742(8) 0.9774(5) 0.024(5) Uiso 1 1 d .
O270 O 0.2002(10) 0.0894(8) 0.6153(6) 0.027(5) Uiso 1 1 d .
O283 O 0.5048(10) 0.3477(8) 0.7567(6) 0.026(5) Uiso 1 1 d .
O1 O 0.6085(11) 0.7731(8) 0.5637(6) 0.031(5) Uiso 1 1 d .
O249 O 0.0417(12) 0.2363(9) 0.4963(7) 0.045(6) Uiso 1 1 d .
O252 O 0.0506(12) 0.2026(9) 0.5591(6) 0.039(6) Uiso 1 1 d .
O69 O -0.0300(11) 0.9144(8) 0.5603(6) 0.032(5) Uiso 1 1 d .
O165 O 0.6337(12) 0.0423(9) 0.7485(7) 0.043(6) Uiso 1 1 d .
O239 O -0.0210(12) 0.2522(9) 0.7743(7) 0.047(7) Uiso 1 1 d .
O60 O 0.3733(10) 0.8826(8) 0.9048(6) 0.029(5) Uiso 1 1 d .
O247 O -0.1085(13) 0.3299(10) 0.5811(7) 0.048(7) Uiso 1 1 d .
O179 O 0.3518(10) 0.1414(7) 0.6313(5) 0.022(5) Uiso 1 1 d .
O256 O -0.0027(11) 0.1812(8) 0.6460(6) 0.034(6) Uiso 1 1 d .
O157 O 0.5453(11) 0.1969(9) 0.5726(6) 0.038(6) Uiso 1 1 d .
O267 O 0.0131(10) 0.2748(7) 0.6883(5) 0.023(5) Uiso 1 1 d .
O67 O -0.1291(12) 0.7554(9) 0.5720(7) 0.042(6) Uiso 1 1 d .
O292 O 0.4902(11) 0.3978(8) 0.7002(6) 0.030(5) Uiso 1 1 d .
O172 O 0.4315(11) 0.1515(8) 0.5856(6) 0.034(6) Uiso 1 1 d .
O258 O 0.1661(11) 0.2110(9) 0.5289(6) 0.039(6) Uiso 1 1 d .
O151 O 0.6261(11) 0.0490(8) 0.6186(6) 0.032(5) Uiso 1 1 d .
O234 O 0.3680(11) 0.3071(9) 0.9026(6) 0.037(6) Uiso 1 1 d .
O242 O 0.2097(10) 0.4561(8) 0.9106(6) 0.025(5) Uiso 1 1 d .
O105 O 0.0611(10) 0.7356(8) 0.9422(6) 0.029(5) Uiso 1 1 d .
O221 O 0.3141(11) 0.3276(9) 0.9661(6) 0.036(6) Uiso 1 1 d .
O52 O 0.5560(10) 0.8667(8) 0.7910(6) 0.028(5) Uiso 1 1 d .
O186 O 0.6940(11) 0.4798(8) 0.9260(6) 0.034(6) Uiso 1 1 d .
O118 O -0.0504(10) 0.6425(8) 0.7722(6) 0.026(5) Uiso 1 1 d .
O163 O 0.4261(12) -0.0241(9) 0.6636(6) 0.042(6) Uiso 1 1 d .
O27 O 0.4743(11) 0.8388(8) 0.6621(6) 0.033(5) Uiso 1 1 d .
O152 O 0.6871(12) 0.1365(9) 0.6209(6) 0.040(6) Uiso 1 1 d .
O55 O 0.7540(11) 0.7527(9) 0.8830(6) 0.038(6) Uiso 1 1 d .
O37 O 0.5848(11) 0.9463(8) 0.8659(6) 0.033(5) Uiso 1 1 d .
O282 O 0.4902(10) 0.2480(8) 0.7552(5) 0.025(5) Uiso 1 1 d .
C2 C 0.2230(14) 0.5366(11) 0.7068(8) 0.017(6) Uiso 1 1 d .
C1 C 0.3691(13) 0.6064(10) 0.7712(7) 0.011(6) Uiso 1 1 d .
O73W O 0.3933(13) 0.1463(10) 0.7791(7) 0.049(7) Uiso 1 1 d .
C4 C 0.4630(15) 0.3741(12) 0.6675(8) 0.024(7) Uiso 1 1 d .
O23W O 0.2765(13) 0.9455(10) 0.7809(7) 0.052(7) Uiso 1 1 d .
C5 C 0.3881(16) 0.4929(12) 0.6998(9) 0.026(7) Uiso 1 1 d .
C6 C 0.2934(13) 0.4755(10) 0.7733(7) 0.012(6) Uiso 1 1 d .
O81 O 0.0903(9) 0.8800(7) 0.6442(5) 0.020(5) Uiso 1 1 d .
Na13 Na 0.3290(6) 0.0313(5) 0.7485(3) 0.032(3) Uiso 1 1 d .
C3 C 0.146(4) 0.630(3) 0.679(2) 0.13(2) Uiso 1 1 d .
O66W O 0.3824(15) 0.4350(11) 0.6019(8) 0.069(9) Uiso 1 1 d .
O65W O 0.400(2) 0.3405(17) 0.5302(12) 0.131(15) Uiso 1 1 d .
O50W O -0.093(5) 0.129(4) 0.497(2) 0.31(4) Uiso 1 1 d .
O53W O -0.180(2) 0.2394(17) 0.6194(12) 0.127(15) Uiso 1 1 d .
Na4 Na 0.1341(13) 0.9294(10) 0.8257(7) 0.112(8) Uiso 1 1 d .
Na5 Na -0.1188(14) 0.5086(10) 0.7346(7) 0.126(9) Uiso 1 1 d .
O38W O -0.1705(13) 0.5647(10) 0.7821(7) 0.054(7) Uiso 1 1 d .
O39W O -0.1050(15) 0.4465(11) 0.7672(8) 0.069(9) Uiso 1 1 d .
O40W O -0.0711(18) 0.4753(14) 0.6780(10) 0.097(11) Uiso 1 1 d .
O36W O -0.2186(17) 0.4658(13) 0.7040(9) 0.089(11) Uiso 1 1 d .
O37W O -0.140(2) 0.5911(18) 0.7121(13) 0.141(16) Uiso 1 1 d .
Na7 Na 0.3159(13) 0.5311(10) 0.9077(7) 0.115(8) Uiso 1 1 d .
Na6 Na 1.0041(13) 0.5204(10) 0.8725(7) 0.120(8) Uiso 1 1 d .
O49W O 1.018(2) 0.5258(18) 0.9491(13) 0.142(17) Uiso 1 1 d .
Na14 Na -0.2175(12) 0.2059(9) 0.6543(6) 0.105(7) Uiso 1 1 d .
O1W O 0.2757(12) 1.1027(9) 0.6896(7) 0.043(6) Uiso 1 1 d .
O34W O -0.3020(19) 0.5416(14) 0.6758(10) 0.103(12) Uiso 1 1 d .
O74W O 0.5540(13) 0.1957(10) 0.8148(7) 0.054(7) Uiso 1 1 d .
Na12 Na 0.6455(15) -0.0563(11) 0.7316(8) 0.141(10) Uiso 1 1 d .
O20W O -0.2195(16) 0.7590(12) 0.7120(9) 0.077(9) Uiso 1 1 d .
O29W O 0.2052(14) 0.5761(11) 0.9644(8) 0.061(8) Uiso 1 1 d .
O6VA O 0.1188(13) 0.4729(10) 0.7489(7) 0.049(7) Uiso 1 1 d .
O42W O 0.4145(13) 0.6569(10) 0.9045(7) 0.051(7) Uiso 1 1 d .
O296 O 0.4440(15) 0.6513(12) 0.9742(8) 0.069(9) Uiso 1 1 d .
O44W O 0.2528(16) 0.4390(12) 0.5180(9) 0.075(9) Uiso 1 1 d .
O77W O 0.5286(14) -0.0534(11) 0.7138(8) 0.062(8) Uiso 1 1 d .
O295 O 0.3603(15) 0.6016(11) 0.9784(8) 0.065(8) Uiso 1 1 d .
O41W O -0.0937(18) 0.2619(13) 0.4860(10) 0.092(11) Uiso 1 1 d .
O76W O 0.0351(14) 0.4447(11) 0.7989(8) 0.061(8) Uiso 1 1 d .
O12W O 0.7139(13) 0.6317(10) 0.8509(7) 0.054(7) Uiso 1 1 d .
O15W O -0.0444(19) 0.6356(15) 1.0144(10) 0.105(12) Uiso 1 1 d .
O8W O 0.3024(17) 1.0293(13) 0.8552(9) 0.087(10) Uiso 1 1 d .
O45W O 0.3806(17) 0.4126(13) 0.5264(9) 0.087(10) Uiso 1 1 d .
O61W O -0.102(2) 0.1493(17) 0.7329(12) 0.126(15) Uiso 1 1 d .
O68W O 0.193(2) 0.0706(18) 0.7787(13) 0.137(16) Uiso 1 1 d .
O48W O 0.860(2) 0.6046(16) 0.9447(12) 0.122(14) Uiso 1 1 d .
O81W O -0.136(3) 0.804(2) 0.8713(14) 0.16(2) Uiso 1 1 d .
O22W O 0.6339(17) 0.6571(13) 0.7888(9) 0.085(10) Uiso 1 1 d .
O59W O -0.060(2) 0.0628(17) 0.6814(12) 0.125(15) Uiso 1 1 d .
O3W O -0.0863(16) 0.9026(13) 0.4854(9) 0.082(10) Uiso 1 1 d .
O2W O 0.015(2) 1.0559(19) 0.6297(13) 0.149(18) Uiso 1 1 d .
O18W O 0.746(2) 0.5981(15) 0.7414(11) 0.111(13) Uiso 1 1 d .
O51W O -0.201(2) 0.1021(16) 0.5684(11) 0.115(13) Uiso 1 1 d .
O78W O 0.6275(16) -0.0326(12) 0.7940(9) 0.081(10) Uiso 1 1 d .
O60W O 0.310(3) -0.053(2) 0.5875(14) 0.17(2) Uiso 1 1 d .
O72W O 0.485(2) 0.0199(16) 0.7776(11) 0.119(14) Uiso 1 1 d .
O11W O 0.5851(17) 0.6564(13) 0.9697(9) 0.090(11) Uiso 1 1 d .
O46W O 0.262(2) 0.4800(16) 0.6201(11) 0.115(13) Uiso 1 1 d .
O7W O 0.604(3) 0.895(2) 1.0620(15) 0.17(2) Uiso 1 1 d .
O63W O 0.5655(19) -0.0940(15) 0.6147(10) 0.106(12) Uiso 1 1 d .
O4W O -0.1586(18) 0.8498(14) 0.5436(10) 0.097(11) Uiso 1 1 d .
O5W O 0.691(3) 1.030(2) 1.0479(14) 0.053(14) Uiso 0.5 1 d P
O80W O 0.6752(15) -0.0523(12) 0.6743(8) 0.073(9) Uiso 1 1 d .
O62W O 0.0993(18) 0.0891(14) 0.7227(10) 0.093(11) Uiso 1 1 d .
O57W O 0.165(3) -0.012(2) 0.5709(14) 0.162(19) Uiso 1 1 d .
O79W O 0.744(2) -0.1030(17) 0.7334(12) 0.128(15) Uiso 1 1 d .
O70W O 0.606(3) 0.398(2) 0.7062(17) 0.19(2) Uiso 1 1 d .
O75W O 0.6085(19) 0.4464(15) 0.6750(10) 0.105(12) Uiso 1 1 d .
O27W O 0.324(2) 0.8168(18) 0.5169(13) 0.142(17) Uiso 1 1 d .
O33W O 0.053(3) 0.413(2) 0.5476(14) 0.159(19) Uiso 1 1 d .
O55W O 0.119(3) -0.035(2) 0.5017(16) 0.065(17) Uiso 0.5 1 d P
O10W O 0.429(2) 0.7603(17) 1.0132(12) 0.133(16) Uiso 1 1 d .
O35W O -0.242(2) 0.3425(19) 0.5426(13) 0.148(17) Uiso 1 1 d .
O67W O -0.132(3) 0.2595(19) 0.7089(14) 0.152(18) Uiso 1 1 d .
O69W O 0.222(3) 0.043(3) 0.8956(18) 0.22(3) Uiso 1 1 d .
O43W O 0.001(4) 0.567(3) 0.607(2) 0.25(3) Uiso 1 1 d .
O14W O 0.609(2) 0.4600(17) 0.5735(12) 0.126(15) Uiso 1 1 d .
O16W O -0.037(2) 0.7399(16) 1.0075(11) 0.114(13) Uiso 1 1 d .
C7 C 0.423(2) 0.6236(16) 0.9895(11) 0.050(10) Uiso 1 1 d .
O6W O 0.614(3) 1.022(2) 1.0540(17) 0.073(18) Uiso 0.5 1 d P
O19W O -0.273(2) 0.8324(19) 0.6527(13) 0.148(17) Uiso 1 1 d .
O64W O 0.271(3) 0.269(2) 0.4799(14) 0.160(19) Uiso 1 1 d .
O47W O 0.869(3) 0.510(2) 0.9456(14) 0.163(19) Uiso 1 1 d .
O52W O 0.025(4) -0.031(3) 0.4642(19) 0.24(3) Uiso 1 1 d .
O56W O 0.268(3) -0.056(2) 0.5099(17) 0.21(3) Uiso 1 1 d .
O9W O -0.226(5) 0.646(4) 0.540(3) 0.15(3) Uiso 0.5 1 d P
O58W O 0.514(3) -0.099(2) 0.4935(14) 0.163(19) Uiso 1 1 d .
O71W O 0.582(3) 0.094(2) 0.8370(17) 0.20(3) Uiso 1 1 d .
O31W O 0.025(3) 0.516(2) 0.5333(16) 0.064(16) Uiso 0.5 1 d P
O28W O 0.018(3) 0.534(2) 1.0023(15) 0.061(16) Uiso 0.5 1 d P
O54W O -0.128(2) 0.1398(17) 0.6443(12) 0.128(15) Uiso 1 1 d .

loop_
_atom_site_aniso_label
_atom_site_aniso_U_11
_atom_site_aniso_U_22
_atom_site_aniso_U_33
_atom_site_aniso_U_23
_atom_site_aniso_U_13
_atom_site_aniso_U_12
U3 0.0131(5) 0.0131(5) 0.0223(6) 0.0035(5) 0.0034(5) -0.0011(4)
U2 0.0131(5) 0.0157(5) 0.0210(6) 0.0051(5) 0.0037(5) 0.0010(4)
U4 0.0133(5) 0.0136(5) 0.0204(6) 0.0012(5) 0.0016(5) -0.0017(4)
U1 0.0166(6) 0.0136(5) 0.0190(6) 0.0023(5) 0.0037(5) 0.0001(4)
W60 0.0151(6) 0.0154(6) 0.0201(7) 0.0026(5) 0.0041(5) -0.0010(5)
W26 0.0163(6) 0.0208(6) 0.0197(7) 0.0060(5) 0.0035(5) 0.0010(5)
W24 0.0126(6) 0.0193(6) 0.0256(7) 0.0051(5) 0.0037(5) -0.0007(5)
W25 0.0153(6) 0.0154(6) 0.0242(7) 0.0066(5) 0.0047(5) 0.0022(5)
W57 0.0147(6) 0.0148(6) 0.0256(7) 0.0009(5) -0.0018(5) -0.0020(5)
W80 0.0174(6) 0.0163(6) 0.0250(7) 0.0002(5) 0.0071(5) -0.0046(5)
W70 0.0210(6) 0.0132(6) 0.0204(7) 0.0010(5) 0.0033(5) -0.0008(5)
W10 0.0163(6) 0.0154(6) 0.0196(7) 0.0009(5) 0.0030(5) -0.0017(5)
W50 0.0151(6) 0.0145(6) 0.0267(7) 0.0047(5) 0.0056(5) 0.0010(5)
W29 0.0165(6) 0.0238(7) 0.0271(8) 0.0095(6) 0.0048(5) 0.0028(5)
W8 0.0257(7) 0.0197(6) 0.0204(7) 0.0000(5) 0.0057(5) 0.0013(5)
W22 0.0194(6) 0.0241(7) 0.0251(7) 0.0110(6) 0.0088(5) 0.0030(5)
W20 0.0153(6) 0.0166(6) 0.0208(7) 0.0050(5) 0.0048(5) -0.0006(5)
W40 0.0190(6) 0.0165(6) 0.0214(7) 0.0059(5) 0.0053(5) 0.0024(5)
W9 0.0213(6) 0.0180(6) 0.0252(7) 0.0036(5) 0.0083(5) 0.0044(5)
W58 0.0164(6) 0.0215(6) 0.0230(7) 0.0002(5) 0.0027(5) -0.0007(5)
W27 0.0209(6) 0.0165(6) 0.0226(7) 0.0007(5) 0.0049(5) 0.0022(5)
W54 0.0167(6) 0.0199(6) 0.0313(8) 0.0083(6) 0.0031(5) 0.0034(5)
W46 0.0344(8) 0.0192(7) 0.0262(8) 0.0044(6) 0.0104(6) 0.0012(6)
W6 0.0220(7) 0.0217(7) 0.0256(8) 0.0079(6) 0.0074(6) 0.0017(5)
W30 0.0171(6) 0.0181(6) 0.0233(7) 0.0079(5) 0.0051(5) 0.0042(5)
W59 0.0181(6) 0.0228(7) 0.0241(7) 0.0060(6) 0.0018(5) 0.0001(5)
W14 0.0242(7) 0.0167(6) 0.0239(7) 0.0047(5) 0.0062(5) -0.0018(5)
W68 0.0265(7) 0.0155(6) 0.0286(8) 0.0006(6) 0.0106(6) -0.0042(5)
W28 0.0186(6) 0.0199(6) 0.0265(7) 0.0073(6) 0.0061(5) 0.0052(5)
W78 0.0278(7) 0.0262(7) 0.0216(7) 0.0050(6) -0.0004(6) 0.0011(6)
W56 0.0141(6) 0.0198(6) 0.0296(8) 0.0073(6) 0.0020(5) -0.0030(5)
W21 0.0149(6) 0.0254(7) 0.0277(8) 0.0101(6) 0.0085(5) 0.0033(5)
W17 0.0247(7) 0.0214(7) 0.0265(8) 0.0028(6) -0.0012(6) 0.0000(5)
W4 0.0174(6) 0.0246(7) 0.0284(8) 0.0053(6) 0.0053(5) 0.0016(5)
W53 0.0177(6) 0.0270(7) 0.0294(8) 0.0074(6) -0.0017(6) 0.0003(5)
W64 0.0245(7) 0.0286(7) 0.0205(7) 0.0042(6) 0.0069(6) 0.0005(6)
W2 0.0235(7) 0.0265(7) 0.0319(8) 0.0092(6) 0.0119(6) 0.0010(5)
W69 0.0248(7) 0.0190(6) 0.0260(8) 0.0067(6) 0.0081(6) 0.0027(5)
W16 0.0246(7) 0.0245(7) 0.0218(7) 0.0041(6) 0.0033(6) 0.0011(5)
W3 0.0297(7) 0.0258(7) 0.0218(7) 0.0022(6) 0.0095(6) 0.0041(6)
W23 0.0223(7) 0.0246(7) 0.0250(8) 0.0071(6) 0.0097(6) 0.0074(5)
W35 0.0225(7) 0.0183(6) 0.0325(8) 0.0055(6) 0.0043(6) 0.0026(5)
W34 0.0170(6) 0.0232(7) 0.0290(8) 0.0096(6) 0.0056(5) 0.0038(5)
W79 0.0289(7) 0.0240(7) 0.0220(7) 0.0020(6) 0.0008(6) 0.0012(6)
W37 0.0243(7) 0.0254(7) 0.0250(8) 0.0106(6) 0.0043(6) 0.0019(5)
W77 0.0168(6) 0.0219(7) 0.0303(8) 0.0024(6) -0.0022(5) 0.0008(5)
W55 0.0148(6) 0.0205(6) 0.0329(8) 0.0059(6) 0.0057(5) 0.0008(5)
W7 0.0232(7) 0.0244(7) 0.0203(7) 0.0041(6) 0.0032(5) 0.0032(5)
W5 0.0194(6) 0.0208(7) 0.0298(8) 0.0068(6) 0.0062(6) -0.0037(5)
W76 0.0147(6) 0.0242(7) 0.0361(8) -0.0012(6) 0.0036(6) -0.0018(5)
W11 0.0344(8) 0.0142(6) 0.0272(8) 0.0013(6) 0.0051(6) -0.0034(5)
W32 0.0245(7) 0.0342(8) 0.0301(8) 0.0161(6) 0.0016(6) 0.0048(6)
W52 0.0162(6) 0.0222(7) 0.0279(8) 0.0014(6) -0.0020(5) -0.0042(5)
W36 0.0249(7) 0.0188(6) 0.0339(8) 0.0124(6) 0.0031(6) -0.0015(5)
W33 0.0223(7) 0.0304(7) 0.0281(8) 0.0053(6) -0.0021(6) -0.0015(6)
W1 0.0251(7) 0.0275(7) 0.0297(8) 0.0069(6) 0.0130(6) 0.0055(6)
W75 0.0224(7) 0.0182(6) 0.0316(8) 0.0002(6) 0.0061(6) -0.0083(5)
W45 0.0414(8) 0.0173(7) 0.0291(8) -0.0023(6) 0.0101(6) 0.0007(6)
W15 0.0206(6) 0.0166(6) 0.0244(7) 0.0045(5) 0.0053(5) 0.0030(5)
W38 0.0234(7) 0.0204(7) 0.0239(7) 0.0021(6) 0.0032(6) -0.0010(5)
W51 0.0131(6) 0.0237(7) 0.0329(8) 0.0059(6) 0.0007(5) -0.0024(5)
W74 0.0241(7) 0.0164(6) 0.0272(8) -0.0003(6) 0.0006(6) -0.0042(5)
W61 0.0381(8) 0.0311(8) 0.0271(8) 0.0075(6) 0.0144(6) -0.0022(6)
W13 0.0247(7) 0.0247(7) 0.0326(8) -0.0012(6) 0.0017(6) -0.0116(6)
W39 0.0200(6) 0.0200(6) 0.0269(8) 0.0049(6) 0.0023(5) -0.0027(5)
W18 0.0185(7) 0.0268(7) 0.0297(8) 0.0008(6) -0.0007(6) -0.0016(5)
W12 0.0302(7) 0.0190(7) 0.0258(8) -0.0023(6) 0.0014(6) -0.0048(5)
W65 0.0263(7) 0.0274(7) 0.0263(8) 0.0023(6) 0.0123(6) -0.0010(6)
W66 0.0237(7) 0.0282(7) 0.0333(8) 0.0028(6) 0.0154(6) -0.0035(6)
W67 0.0219(7) 0.0272(7) 0.0361(9) 0.0002(6) 0.0126(6) -0.0075(6)
W44 0.0357(8) 0.0141(6) 0.0419(9) 0.0045(6) 0.0176(7) 0.0006(6)
W19 0.0200(7) 0.0267(7) 0.0273(8) 0.0019(6) 0.0041(6) -0.0059(5)
W73 0.0302(8) 0.0286(8) 0.0278(8) -0.0015(6) -0.0081(6) 0.0013(6)
W62 0.0361(8) 0.0276(7) 0.0374(9) 0.0048(7) 0.0187(7) -0.0089(6)
W31 0.0206(7) 0.0293(7) 0.0332(8) 0.0123(6) 0.0036(6) 0.0058(6)
W63 0.0422(8) 0.0194(7) 0.0354(9) 0.0090(6) 0.0151(7) -0.0034(6)
W71 0.0235(7) 0.0236(7) 0.0400(9) -0.0035(6) -0.0042(6) -0.0050(6)
As1 0.0206(16) 0.0178(15) 0.0179(17) 0.0038(13) 0.0027(13) 0.0021(12)
As4 0.0104(14) 0.0186(15) 0.0246(18) 0.0076(13) 0.0057(12) 0.0021(12)
As2 0.0166(15) 0.0149(15) 0.0223(18) 0.0022(13) 0.0024(13) -0.0015(12)
As6 0.0116(14) 0.0169(15) 0.0252(18) 0.0055(13) 0.0036(13) -0.0009(12)
As3 0.0173(15) 0.0190(16) 0.0236(18) 0.0088(14) 0.0037(13) 0.0015(12)
As7 0.0204(16) 0.0179(16) 0.0227(18) 0.0027(14) 0.0076(13) -0.0015(13)
As8 0.0169(16) 0.0174(16) 0.0261(19) -0.0011(14) 0.0001(13) -0.0041(12)
W47 0.0257(7) 0.0165(6) 0.0345(8) 0.0065(6) 0.0151(6) 0.0010(5)
W43 0.0362(8) 0.0193(7) 0.0604(11) 0.0093(7) 0.0288(8) 0.0077(6)
W48 0.0212(7) 0.0203(7) 0.0513(10) 0.0115(7) 0.0145(6) 0.0059(5)
W42 0.0451(9) 0.0209(7) 0.0419(9) 0.0055(7) 0.0284(7) 0.0045(6)
W41 0.0515(9) 0.0158(7) 0.0453(10) 0.0006(6) 0.0276(8) 0.0043(6)
W72 0.0178(7) 0.0282(7) 0.0404(9) -0.0015(6) -0.0074(6) 0.0006(6)
W49 0.0285(7) 0.0209(7) 0.0491(10) 0.0162(7) 0.0165(7) 0.0075(6)
As5 0.0231(17) 0.0121(15) 0.033(2) 0.0044(14) 0.0115(14) 0.0007(12)

loop_
_atom_type_symbol
_atom_type_description
_atom_type_scat_dispersion_real
_atom_type_scat_dispersion_imag
_atom_type_scat_source
As As 0.0499 2.0058 'International Tables Vol C Tables 4.2.6.8 and 6.1.1.4'
C C 0.0033 0.0016 'International Tables Vol C Tables 4.2.6.8 and 6.1.1.4'
Na Na 0.0362 0.0249 'International Tables Vol C Tables 4.2.6.8 and 6.1.1.4'
O O 0.0106 0.0060 'International Tables Vol C Tables 4.2.6.8 and 6.1.1.4'
U U -9.6767 9.6646 'International Tables Vol C Tables 4.2.6.8 and 6.1.1.4'
W W -0.8490 6.8722 'International Tables Vol C Tables 4.2.6.8 and 6.1.1.4'

loop_
_geom_angle_atom_site_label_1
_geom_angle_atom_site_label_2
_geom_angle_atom_site_label_3
_geom_angle
_geom_angle_site_symmetry_1
_geom_angle_site_symmetry_3
O285 U3 Na10 46.3(5) . .
O285 U3 O290 147.0(6) . .
O285 U3 O288 75.8(6) . .
O285 U3 O210 123.4(7) . .
O285 U3 O209 82.9(6) . .
O285 U3 O283 70.9(7) . .
O285 U3 O292 137.9(7) . .
O290 U3 Na10 132.1(5) . .
O290 U3 O288 71.2(6) . .
O290 U3 O209 87.1(6) . .
O290 U3 O292 67.3(6) . .
O294 U3 Na10 41.3(6) . .
O294 U3 O285 80.1(7) . .
O294 U3 O290 90.8(7) . .
O294 U3 O288 75.8(7) . .
O294 U3 O210 145.3(7) . .
O294 U3 O209 145.0(7) . .
O294 U3 O283 80.0(7) . .
O294 U3 O292 74.9(7) . .
O288 U3 Na10 90.6(5) . .
O288 U3 O209 70.5(6) . .
O288 U3 O292 128.0(7) . .
O210 U3 Na10 136.6(6) . .
O210 U3 O290 80.8(6) . .
O210 U3 O288 131.0(7) . .
O210 U3 O209 68.6(7) . .
O210 U3 O292 70.8(7) . .
O209 U3 Na10 129.0(5) . .
O209 U3 O292 134.7(7) . .
O283 U3 Na10 52.2(5) . .
O283 U3 O290 138.9(6) . .
O283 U3 O288 141.6(7) . .
O283 U3 O210 84.5(7) . .
O283 U3 O209 122.4(7) . .
O283 U3 O292 71.7(7) . .
O292 U3 Na10 94.6(6) . .
O147 U2 O128 145.3(6) . .
O147 U2 O137 82.9(7) . .
O147 U2 O129 145.1(7) . .
O147 U2 Na2 42.4(6) . .
O147 U2 O142 75.1(7) . .
O147 U2 O136 79.8(7) . .
O147 U2 O144 89.0(7) . .
O147 U2 O146 77.5(7) . .
O128 U2 Na2 129.1(5) . .
O128 U2 O142 134.9(7) . .
O128 U2 O146 68.8(6) . .
O137 U2 O128 81.9(6) . .
O137 U2 O129 122.0(7) . .
O137 U2 Na2 47.4(5) . .
O137 U2 O142 136.0(7) . .
O137 U2 O136 71.2(6) . .
O137 U2 O144 149.1(6) . .
O137 U2 O146 77.3(6) . .
O129 U2 O128 68.0(7) . .
O129 U2 Na2 137.5(6) . .
O129 U2 O142 70.0(7) . .
O129 U2 O144 80.1(7) . .
O129 U2 O146 128.4(7) . .
O142 U2 Na2 93.5(6) . .
O136 U2 O128 123.6(6) . .
O136 U2 O129 85.7(7) . .
O136 U2 Na2 52.0(5) . .
O136 U2 O142 67.8(7) . .
O136 U2 O144 136.6(7) . .
O136 U2 O146 143.0(6) . .
O144 U2 O128 88.3(6) . .
O144 U2 Na2 131.3(6) . .
O144 U2 O142 68.8(7) . .
O144 U2 O146 71.8(6) . .
O146 U2 Na2 92.1(5) . .
O146 U2 O142 131.7(7) . .
O287 U4 Na9 139.6(5) . .
O287 U4 O289 72.2(6) . .
O287 U4 O293 137.3(6) . .
O287 U4 Na10 48.6(5) . .
O287 U4 O291 145.0(6) . .
O287 U4 O275 82.3(6) . .
O287 U4 O281 68.8(6) . .
O287 U4 O274 121.5(7) . .
O289 U4 Na9 147.7(5) . .
O289 U4 Na10 88.9(5) . .
O293 U4 Na9 30.4(5) . .
O293 U4 O289 136.1(6) . .
O293 U4 Na10 94.1(5) . .
Na10 U4 Na9 115.7(4) . .
O291 U4 Na9 75.4(5) . .
O291 U4 O289 73.1(6) . .
O291 U4 O293 70.2(6) . .
O291 U4 Na10 126.4(5) . .
O291 U4 O275 89.6(6) . .
O291 U4 O274 86.1(7) . .
O275 U4 Na9 104.2(5) . .
O275 U4 O289 69.1(6) . .
O275 U4 O293 132.5(6) . .
O275 U4 Na10 130.8(5) . .
O294 U4 Na9 108.7(6) . .
O294 U4 O287 81.2(7) . .
O294 U4 O289 76.0(7) . .
O294 U4 O293 78.5(7) . .
O294 U4 Na10 40.3(6) . .
O294 U4 O291 86.1(7) . .
O294 U4 O275 144.5(7) . .
O294 U4 O281 80.6(7) . .
O294 U4 O274 145.8(7) . .
O281 U4 Na9 74.3(5) . .
O281 U4 O289 136.9(6) . .
O281 U4 O293 71.1(6) . .
O281 U4 Na10 51.3(5) . .
O281 U4 O291 140.8(6) . .
O281 U4 O275 121.6(6) . .
O281 U4 O274 84.6(7) . .
O274 U4 Na9 37.2(6) . .
O274 U4 O289 132.6(6) . .
O274 U4 O293 67.6(6) . .
O274 U4 Na10 135.9(5) . .
O274 U4 O275 68.6(6) . .
O147 U1 O145 76.6(7) . .
O147 U1 O143 83.0(7) . .
O147 U1 O31 144.7(7) . .
O147 U1 Na2 42.5(6) . .
O147 U1 O141 76.9(7) . .
O147 U1 O32 146.6(7) . .
O147 U1 O139 84.1(7) . .
O147 U1 O133 81.4(7) . .
O145 U1 Na2 89.7(5) . .
O145 U1 O141 136.4(7) . .
O143 U1 O145 74.1(6) . .
O143 U1 Na2 125.5(5) . .
O143 U1 O141 68.8(6) . .
O143 U1 O32 92.5(6) . .
O31 U1 O145 131.4(6) . .
O31 U1 O143 85.4(6) . .
O31 U1 Na2 136.4(5) . .
O31 U1 O141 67.8(6) . .
O31 U1 O32 67.0(6) . .
O141 U1 Na2 93.6(5) . .
O32 U1 O145 70.3(6) . .
O32 U1 Na2 130.8(5) . .
O32 U1 O141 132.1(6) . .
O139 U1 O145 73.2(6) . .
O139 U1 O143 146.8(6) . .
O139 U1 O31 121.1(6) . .
O139 U1 Na2 49.1(5) . .
O139 U1 O141 136.7(6) . .
O139 U1 O32 81.8(6) . .
O133 U1 O145 138.3(6) . .
O133 U1 O143 137.5(6) . .
O133 U1 O31 85.0(6) . .
O133 U1 Na2 51.4(5) . .
O133 U1 O141 69.3(6) . .
O133 U1 O32 121.0(6) . .
O133 U1 O139 69.7(6) . .
O285 W60 O243 171.0(8) . .
O285 W60 O208 94.8(8) . .
O285 W60 O213 86.5(7) . .
O285 W60 O244 98.0(8) . .
O243 W60 O213 84.7(7) . .
O208 W60 O243 81.5(8) . .
O208 W60 O213 78.0(7) . .
O284 W60 O285 101.3(8) . .
O284 W60 O243 87.3(8) . .
O284 W60 O208 96.2(8) . .
O284 W60 O213 170.7(8) . .
O284 W60 O244 102.1(9) . .
O244 W60 O243 82.7(8) . .
O244 W60 O208 155.1(8) . .
O244 W60 O213 81.5(8) . .
O127 W26 O112 86.9(7) . .
O127 W26 O126 83.2(8) . .
O126 W26 O112 71.7(7) . .
O124 W26 O112 85.1(7) . .
O124 W26 O127 88.5(8) . .
O124 W26 O126 155.7(8) . .
O124 W26 O111 92.5(8) . .
O125 W26 O112 168.5(8) . .
O125 W26 O127 101.6(9) . .
O125 W26 O126 101.2(8) . .
O125 W26 O124 102.7(9) . .
O125 W26 O111 97.4(9) . .
O111 W26 O112 73.7(7) . .
O111 W26 O127 160.3(8) . .
O111 W26 O126 87.9(8) . .
O117 W24 O113 168.5(8) . .
O117 W24 O116 101.2(9) . .
O117 W24 O129 101.0(9) . .
O117 W24 O107 101.1(9) . .
O117 W24 O118 94.9(9) . .
O116 W24 O113 88.3(8) . .
O116 W24 O107 86.4(9) . .
O116 W24 O118 161.8(9) . .
O129 W24 O113 85.0(8) . .
O129 W24 O116 91.7(9) . .
O129 W24 O107 157.7(9) . .
O129 W24 O118 93.4(9) . .
O107 W24 O113 72.8(7) . .
O118 W24 O113 74.8(7) . .
O118 W24 O107 82.3(8) . .
O128 W25 O112 87.8(7) . .
O128 W25 O116 89.8(8) . .
O128 W25 O126 97.8(8) . .
O128 W25 O106 159.0(7) . .
O116 W25 O112 84.1(7) . .
O116 W25 O106 82.2(8) . .
O126 W25 O112 76.7(7) . .
O126 W25 O116 159.0(8) . .
O126 W25 O106 83.8(8) . .
O106 W25 O112 72.1(7) . .
O115 W25 O112 168.5(8) . .
O115 W25 O128 103.7(9) . .
O115 W25 O116 96.3(9) . .
O115 W25 O126 100.8(9) . .
O115 W25 O106 96.6(8) . .
O197 W57 O194 75.5(7) . .
O197 W57 O188 83.1(8) . .
O197 W57 O199 155.9(8) . .
O188 W57 O194 72.2(7) . .
O198 W57 O197 100.4(8) . .
O198 W57 O194 168.2(8) . .
O198 W57 O188 96.4(8) . .
O198 W57 O199 99.1(8) . .
O198 W57 O209 103.7(8) . .
O199 W57 O194 82.6(7) . .
O199 W57 O188 80.7(8) . .
O209 W57 O197 99.6(8) . .
O209 W57 O194 87.9(8) . .
O209 W57 O188 158.7(8) . .
O209 W57 O199 89.4(8) . .
O287 W80 O277 88.7(8) . .
O287 W80 O276 94.1(8) . .
O287 W80 O246 170.1(8) . .
O287 W80 O245 97.7(8) . .
O276 W80 O277 77.8(8) . .
O276 W80 O246 82.8(8) . .
O246 W80 O277 81.5(8) . .
O286 W80 O287 100.9(9) . .
O286 W80 O277 169.9(8) . .
O286 W80 O276 98.0(9) . .
O286 W80 O246 88.8(9) . .
O286 W80 O245 100.3(9) . .
O245 W80 O277 81.6(8) . .
O245 W80 O276 155.9(8) . .
O245 W80 O246 82.0(8) . .
O178 W70 O279 82.4(8) . .
O178 W70 O179 80.6(8) . .
O281 W70 O279 87.0(8) . .
O281 W70 O178 98.1(8) . .
O281 W70 O278 96.8(8) . .
O281 W70 O179 171.7(8) . .
O278 W70 O279 78.3(8) . .
O278 W70 O178 154.8(8) . .
O278 W70 O179 81.7(7) . .
O280 W70 O279 173.9(8) . .
O280 W70 O178 99.9(9) . .
O280 W70 O281 98.1(9) . .
O280 W70 O278 97.9(9) . .
O280 W70 O179 90.2(9) . .
O179 W70 O279 84.6(7) . .
O140 W10 O16 169.6(8) . .
O140 W10 O33 96.9(9) . .
O140 W10 O63 86.7(9) . .
O140 W10 O139 101.9(9) . .
O140 W10 O62 101.2(9) . .
O33 W10 O16 78.6(8) . .
O33 W10 O63 83.2(8) . .
O63 W10 O16 83.5(8) . .
O139 W10 O16 87.8(8) . .
O139 W10 O33 93.6(8) . .
O139 W10 O63 171.1(9) . .
O139 W10 O62 97.8(8) . .
O62 W10 O16 80.9(8) . .
O62 W10 O33 156.1(8) . .
O62 W10 O63 82.4(8) . .
O212 W50 O176 81.2(7) . .
O212 W50 O211 76.6(8) . .
O176 W50 O211 86.1(7) . .
O177 W50 O212 153.5(8) . .
O177 W50 O176 80.5(8) . .
O177 W50 O211 83.2(8) . .
O283 W50 O212 97.5(8) . .
O283 W50 O176 171.4(8) . .
O283 W50 O177 97.7(9) . .
O283 W50 O211 85.3(8) . .
O282 W50 O212 97.5(8) . .
O282 W50 O176 89.8(8) . .
O282 W50 O177 101.5(9) . .
O282 W50 O211 173.2(9) . .
O282 W50 O283 98.8(9) . .
O119 W29 O113 163.6(7) . .
O119 W29 O108 93.1(8) . .
O119 W29 O130 103.5(9) . .
O119 W29 O120 103.4(8) . .
O119 W29 O118 101.9(8) . .
O108 W29 O113 71.6(7) . .
O130 W29 O113 92.6(8) . .
O130 W29 O108 160.9(8) . .
O130 W29 O120 84.9(8) . .
O130 W29 O118 99.2(9) . .
O120 W29 O113 80.9(7) . .
O120 W29 O108 82.0(8) . .
O118 W29 O113 72.0(7) . .
O118 W29 O108 86.4(8) . .
O118 W29 O120 152.7(8) . .
O20 W8 O14 167.6(9) . .
O20 W8 O21 101.3(10) . .
O20 W8 O31 103.9(10) . .
O20 W8 O9 96.2(10) . .
O20 W8 O19 95.9(9) . .
O21 W8 O14 85.2(8) . .
O21 W8 O9 86.0(9) . .
O21 W8 O19 160.2(8) . .
O31 W8 O14 86.3(8) . .
O31 W8 O21 91.2(9) . .
O31 W8 O9 159.8(9) . .
O31 W8 O19 94.0(8) . .
O9 W8 O14 73.5(8) . .
O19 W8 O14 76.1(7) . .
O19 W8 O9 82.5(9) . .
O103 W22 O112 85.7(7) . .
O103 W22 O111 158.7(8) . .
O103 W22 O106 92.3(8) . .
O103 W22 O105 86.0(8) . .
O100 W22 O112 170.4(9) . .
O100 W22 O103 102.9(10) . .
O100 W22 O111 97.0(10) . .
O100 W22 O106 101.6(9) . .
O100 W22 O105 101.8(10) . .
O111 W22 O112 75.1(7) . .
O111 W22 O105 82.6(8) . .
O106 W22 O112 73.4(7) . .
O106 W22 O111 91.0(8) . .
O106 W22 O105 156.3(8) . .
O105 W22 O112 82.8(8) . .
O138 W20 O127 99.0(8) . .
O138 W20 O132 169.6(8) . .
O138 W20 O61 99.2(8) . .
O138 W20 O137 101.5(8) . .
O138 W20 O66 86.8(8) . .
O127 W20 O132 78.4(8) . .
O127 W20 O61 154.7(8) . .
O127 W20 O66 80.8(8) . .
O61 W20 O132 80.6(8) . .
O61 W20 O66 82.7(8) . .
O137 W20 O127 94.9(8) . .
O137 W20 O132 88.8(8) . .
O137 W20 O61 98.6(8) . .
O137 W20 O66 171.2(8) . .
O66 W20 O132 82.8(8) . .
O134 W40 O30 174.9(9) . .
O134 W40 O29 97.6(9) . .
O134 W40 O97 88.2(8) . .
O134 W40 O96 99.7(8) . .
O134 W40 O133 100.0(9) . .
O29 W40 O30 79.8(8) . .
O29 W40 O97 82.7(7) . .
O97 W40 O30 87.2(7) . .
O96 W40 O30 81.5(7) . .
O96 W40 O29 155.3(8) . .
O96 W40 O97 80.3(7) . .
O133 W40 O30 84.7(8) . .
O133 W40 O29 98.0(8) . .
O133 W40 O97 171.6(8) . .
O133 W40 O96 96.2(8) . .
O10 W9 O15 73.8(7) . .
O21 W9 O10 82.7(8) . .
O21 W9 O15 85.1(8) . .
O22 W9 O10 95.4(9) . .
O22 W9 O21 100.4(9) . .
O22 W9 O15 167.3(8) . .
O22 W9 O32 105.2(9) . .
O22 W9 O23 97.8(9) . .
O32 W9 O10 159.4(8) . .
O32 W9 O21 91.8(9) . .
O32 W9 O15 86.0(8) . .
O32 W9 O23 95.6(9) . .
O23 W9 O10 83.0(8) . .
O23 W9 O21 157.8(9) . .
O23 W9 O15 74.6(8) . .
O196 W58 O197 100.9(9) . .
O196 W58 O194 170.2(8) . .
O196 W58 O208 98.8(9) . .
O196 W58 O187 99.2(9) . .
O196 W58 O207 102.9(9) . .
O197 W58 O194 72.0(7) . .
O208 W58 O197 83.0(8) . .
O208 W58 O194 87.2(7) . .
O208 W58 O187 160.5(8) . .
O208 W58 O207 91.6(8) . .
O187 W58 O197 86.4(8) . .
O187 W58 O194 74.0(7) . .
O207 W58 O197 156.0(8) . .
O207 W58 O194 84.5(7) . .
O207 W58 O187 91.6(8) . .
O132 W27 O110 160.1(9) . .
O132 W27 O114 92.5(8) . .
O132 W27 O124 86.4(9) . .
O132 W27 O122 101.0(9) . .
O110 W27 O114 72.7(7) . .
O124 W27 O110 79.4(8) . .
O124 W27 O114 86.2(7) . .
O123 W27 O132 102.8(10) . .
O123 W27 O110 93.9(9) . .
O123 W27 O114 163.1(8) . .
O123 W27 O124 101.8(9) . .
O123 W27 O122 97.0(9) . .
O122 W27 O110 87.6(8) . .
O122 W27 O114 72.7(7) . .
O122 W27 O124 157.8(8) . .
O203 W54 O195 88.0(8) . .
O203 W54 O205 160.2(9) . .
O203 W54 O212 88.2(8) . .
O203 W54 O191 87.2(9) . .
O205 W54 O195 72.3(8) . .
O212 W54 O195 83.3(7) . .
O212 W54 O205 88.0(8) . .
O212 W54 O191 157.2(7) . .
O191 W54 O195 74.3(7) . .
O191 W54 O205 88.9(8) . .
O204 W54 O195 167.9(9) . .
O204 W54 O203 102.5(9) . .
O204 W54 O205 97.3(9) . .
O204 W54 O212 102.7(9) . .
O204 W54 O191 100.1(9) . .
O170 W46 O161 72.5(8) . .
O170 W46 O178 88.4(9) . .
O170 W46 O157 89.7(9) . .
O170 W46 O172 160.4(9) . .
O178 W46 O161 84.8(8) . .
O178 W46 O157 156.6(9) . .
O178 W46 O172 86.7(9) . .
O171 W46 O161 168.0(9) . .
O171 W46 O170 98.5(9) . .
O171 W46 O178 103.3(9) . .
O171 W46 O157 100.0(9) . .
O171 W46 O172 101.0(9) . .
O157 W46 O161 72.4(9) . .
O157 W46 O172 87.3(9) . .
O172 W46 O161 88.2(8) . .
O29 W6 O7 157.5(8) . .
O29 W6 O13 84.2(7) . .
O29 W6 O27 85.8(9) . .
O7 W6 O13 73.3(8) . .
O28 W6 O29 100.6(8) . .
O28 W6 O7 101.5(9) . .
O28 W6 O13 169.3(8) . .
O28 W6 O17 101.3(9) . .
O28 W6 O27 98.2(9) . .
O17 W6 O29 89.6(9) . .
O17 W6 O7 90.4(9) . .
O17 W6 O13 88.2(8) . .
O17 W6 O27 160.5(9) . .
O27 W6 O7 86.6(9) . .
O27 W6 O13 72.5(8) . .
O135 W30 O94 88.9(8) . .
O135 W30 O130 173.3(8) . .
O135 W30 O136 100.3(8) . .
O135 W30 O131 96.9(8) . .
O135 W30 O95 101.0(8) . .
O94 W30 O130 85.3(8) . .
O136 W30 O94 170.5(8) . .
O136 W30 O130 85.6(8) . .
O136 W30 O131 99.0(8) . .
O136 W30 O95 94.3(8) . .
O131 W30 O94 81.8(8) . .
O131 W30 O130 78.8(8) . .
O95 W30 O94 81.8(8) . .
O95 W30 O130 81.6(8) . .
O95 W30 O131 155.4(8) . .
O205 W59 O195 72.9(8) . .
O205 W59 O192 85.8(8) . .
O205 W59 O207 155.7(8) . .
O192 W59 O195 70.7(7) . .
O213 W59 O195 90.7(8) . .
O213 W59 O205 100.9(9) . .
O213 W59 O192 157.6(8) . .
O213 W59 O207 87.2(8) . .
O206 W59 O195 162.0(8) . .
O206 W59 O205 95.4(9) . .
O206 W59 O192 95.4(9) . .
O206 W59 O213 105.1(9) . .
O206 W59 O207 104.7(9) . .
O207 W59 O195 84.2(7) . .
O207 W59 O192 78.8(8) . .
O51 W14 O45 99.7(9) . .
O51 W14 O50 97.7(9) . .
O51 W14 O46 166.8(8) . .
O51 W14 O62 100.5(8) . .
O51 W14 O52 104.8(9) . .
O45 W14 O50 87.1(8) . .
O45 W14 O46 74.0(8) . .
O45 W14 O62 159.5(8) . .
O45 W14 O52 88.5(8) . .
O50 W14 O46 70.7(8) . .
O62 W14 O50 87.2(8) . .
O62 W14 O46 85.6(8) . .
O52 W14 O50 157.5(9) . .
O52 W14 O46 86.9(8) . .
O52 W14 O62 89.2(8) . .
O236 W68 O227 73.3(7) . .
O237 W68 O236 99.2(9) . .
O237 W68 O227 169.2(8) . .
O237 W68 O238 101.8(9) . .
O237 W68 O245 101.8(9) . .
O237 W68 O223 98.5(10) . .
O238 W68 O236 159.0(9) . .
O238 W68 O227 85.8(8) . .
O238 W68 O245 89.3(9) . .
O238 W68 O223 87.8(9) . .
O245 W68 O236 86.7(8) . .
O245 W68 O227 85.7(7) . .
O223 W68 O236 88.7(9) . .
O223 W68 O227 74.0(8) . .
O223 W68 O245 159.7(9) . .
O114 W28 Na4 120.7(6) . .
O121 W28 O114 167.9(8) . .
O121 W28 O109 97.9(9) . .
O121 W28 O122 98.4(9) . .
O121 W28 O120 101.3(9) . .
O121 W28 O131 104.0(9) . .
O121 W28 Na4 57.2(8) . .
O109 W28 O114 75.1(7) . .
O109 W28 O122 90.7(8) . .
O109 W28 O131 158.1(8) . .
O109 W28 Na4 133.5(7) . .
O122 W28 O114 72.2(7) . .
O122 W28 Na4 59.9(7) . .
O120 W28 O114 88.4(8) . .
O120 W28 O109 87.7(8) . .
O120 W28 O122 160.3(8) . .
O120 W28 O131 89.0(8) . .
O120 W28 Na4 132.1(7) . .
O131 W28 O114 83.2(7) . .
O131 W28 O122 85.3(8) . .
O131 W28 Na4 61.3(7) . .
O261 W78 Na9 108.8(6) . .
O263 W78 O261 87.3(8) . .
O263 W78 Na9 139.7(7) . .
O263 W78 O253 86.2(8) . .
O263 W78 O273 160.5(9) . .
O262 W78 O261 166.8(9) . .
O262 W78 Na9 71.7(8) . .
O262 W78 O263 100.6(9) . .
O262 W78 O253 95.8(9) . .
O262 W78 O274 103.9(10) . .
O262 W78 O273 97.0(10) . .
O253 W78 O261 74.1(8) . .
O253 W78 Na9 133.2(7) . .
O274 W78 O261 86.2(8) . .
O274 W78 Na9 53.9(8) . .
O274 W78 O263 92.4(9) . .
O274 W78 O253 160.2(9) . .
O274 W78 O273 91.4(9) . .
O273 W78 O261 73.9(8) . .
O273 W78 Na9 54.8(8) . .
O273 W78 O253 83.8(9) . .
O200 W56 O193 165.0(8) . .
O200 W56 O199 102.8(9) . .
O200 W56 O189 94.6(9) . .
O200 W56 O210 105.5(10) . .
O200 W56 O201 93.6(9) . .
O199 W56 O193 85.6(7) . .
O199 W56 O189 86.0(8) . .
O199 W56 O201 161.4(8) . .
O189 W56 O193 73.4(7) . .
O210 W56 O193 86.1(8) . .
O210 W56 O199 93.4(9) . .
O210 W56 O189 159.5(9) . .
O210 W56 O201 90.5(9) . .
O201 W56 O193 76.5(8) . .
O201 W56 O189 84.0(8) . .
O103 W21 O113 84.9(7) . .
O101 W21 O103 97.8(9) . .
O101 W21 O113 173.3(9) . .
O101 W21 O108 102.1(10) . .
O101 W21 O104 101.9(10) . .
O101 W21 O107 101.1(10) . .
O108 W21 O103 159.9(8) . .
O108 W21 O113 75.7(7) . .
O108 W21 O104 88.6(8) . .
O108 W21 O107 92.7(9) . .
O104 W21 O103 84.3(8) . .
O104 W21 O113 84.4(7) . .
O107 W21 O103 86.4(8) . .
O107 W21 O113 72.9(7) . .
O107 W21 O104 156.1(9) . .
O56 W17 O48 84.6(8) . .
O56 W17 O42 83.2(8) . .
O56 W17 O58 157.7(9) . .
O65 W17 O48 89.4(8) . .
O65 W17 O56 95.5(9) . .
O65 W17 O42 160.9(9) . .
O65 W17 O58 93.2(9) . .
O57 W17 O48 164.8(9) . .
O57 W17 O56 100.7(9) . .
O57 W17 O65 104.1(10) . .
O57 W17 O42 94.9(9) . .
O57 W17 O58 97.0(10) . .
O42 W17 O48 71.4(8) . .
O58 W17 O48 75.0(8) . .
O58 W17 O42 81.8(9) . .
O24 W4 O33 103.0(9) . .
O24 W4 O25 103.8(8) . .
O24 W4 O15 166.5(7) . .
O24 W4 O23 99.4(9) . .
O24 W4 O11 96.5(9) . .
O33 W4 O25 90.8(8) . .
O33 W4 O15 85.6(7) . .
O33 W4 O23 83.2(9) . .
O33 W4 O11 158.7(9) . .
O25 W4 O15 86.1(7) . .
O25 W4 O23 156.7(8) . .
O23 W4 O15 71.0(8) . .
O11 W4 O25 92.6(9) . .
O11 W4 O15 73.7(8) . .
O11 W4 O23 85.4(9) . .
O185 W53 O195 85.0(8) . .
O185 W53 O191 85.5(8) . .
O191 W53 O195 73.5(7) . .
O192 W53 O195 75.8(8) . .
O192 W53 O185 160.7(9) . .
O192 W53 O191 90.6(8) . .
O192 W53 O186 93.3(9) . .
O183 W53 O195 169.7(8) . .
O183 W53 O185 99.9(9) . .
O183 W53 O191 97.7(9) . .
O183 W53 O192 99.3(10) . .
O183 W53 O186 101.6(10) . .
O186 W53 O195 87.9(8) . .
O186 W53 O185 84.2(9) . .
O186 W53 O191 159.5(9) . .
O232 W64 O226 72.4(7) . .
O232 W64 O234 154.2(9) . .
O232 W64 O221 88.5(9) . .
O233 W64 O232 100.2(9) . .
O233 W64 O226 164.3(8) . .
O233 W64 O243 103.9(9) . .
O233 W64 O234 104.8(9) . .
O233 W64 O221 94.0(9) . .
O243 W64 O232 95.1(8) . .
O243 W64 O226 90.7(7) . .
O243 W64 O234 84.9(9) . .
O243 W64 O221 160.7(9) . .
O234 W64 O226 81.8(8) . .
O234 W64 O221 83.7(9) . .
O221 W64 O226 72.4(8) . .
O6 W2 O7 161.3(8) . .
O6 W2 O13 89.8(8) . .
O6 W2 O4 89.3(9) . .
O7 W2 O13 71.8(8) . .
O12 W2 O6 92.7(9) . .
O12 W2 O7 84.9(9) . .
O12 W2 O13 73.4(8) . .
O12 W2 O4 157.4(10) . .
O4 W2 O7 86.0(9) . .
O4 W2 O13 84.1(9) . .
O1 W2 O6 101.4(9) . .
O1 W2 O7 97.3(9) . .
O1 W2 O13 167.1(8) . .
O1 W2 O12 99.2(10) . .
O1 W2 O4 102.4(10) . .
O236 W69 O227 72.2(7) . .
O235 W69 O236 97.1(9) . .
O235 W69 O227 166.5(9) . .
O235 W69 O244 103.3(10) . .
O235 W69 O222 99.1(10) . .
O235 W69 O234 102.6(10) . .
O244 W69 O236 84.9(8) . .
O244 W69 O227 84.3(8) . .
O244 W69 O222 157.1(9) . .
O222 W69 O236 87.6(9) . .
O222 W69 O227 72.8(8) . .
O234 W69 O236 160.3(9) . .
O234 W69 O227 88.6(8) . .
O234 W69 O244 88.6(9) . .
O234 W69 O222 91.2(10) . .
O59 W16 O48 165.3(8) . .
O59 W16 O43 95.8(9) . .
O59 W16 O58 98.6(9) . .
O59 W16 O66 102.8(9) . .
O59 W16 O60 104.3(9) . .
O43 W16 O48 71.6(8) . .
O58 W16 O48 74.0(8) . .
O58 W16 O43 87.9(9) . .
O58 W16 O60 156.0(9) . .
O66 W16 O48 90.7(8) . .
O66 W16 O43 160.3(9) . .
O66 W16 O58 95.5(9) . .
O66 W16 O60 86.4(9) . .
O60 W16 O48 82.0(8) . .
O60 W16 O43 82.8(8) . .
O2 W3 O5 100.5(9) . .
O2 W3 O14 173.3(8) . .
O2 W3 O8 100.4(9) . .
O2 W3 O9 103.5(10) . .
O2 W3 O4 100.3(10) . .
O5 W3 O14 83.3(8) . .
O8 W3 O5 158.7(9) . .
O8 W3 O14 76.2(8) . .
O8 W3 O9 91.9(9) . .
O8 W3 O4 88.1(9) . .
O9 W3 O5 86.9(9) . .
O9 W3 O14 71.0(8) . .
O9 W3 O4 155.8(10) . .
O4 W3 O5 84.5(9) . .
O4 W3 O14 85.6(9) . .
O110 W23 O114 74.3(7) . .
O110 W23 O104 159.5(9) . .
O110 W23 O109 89.9(8) . .
O102 W23 O110 98.7(9) . .
O102 W23 O114 167.4(9) . .
O102 W23 O104 101.5(9) . .
O102 W23 O109 98.3(9) . .
O102 W23 O105 102.1(10) . .
O104 W23 O114 85.2(7) . .
O104 W23 O109 83.6(8) . .
O109 W23 O114 71.6(7) . .
O105 W23 O110 91.8(9) . .
O105 W23 O114 88.8(8) . .
O105 W23 O104 87.6(9) . .
O105 W23 O109 159.1(8) . .
O83 W35 O79 74.2(8) . .
O83 W35 O78 81.0(8) . .
O78 W35 O79 72.1(7) . .
O99 W35 O79 89.3(8) . .
O99 W35 O83 94.4(9) . .
O99 W35 O78 161.4(8) . .
O99 W35 O93 94.7(9) . .
O99 W35 O82 104.9(10) . .
O93 W35 O79 84.1(8) . .
O93 W35 O83 156.3(9) . .
O93 W35 O78 83.4(8) . .
O82 W35 O79 164.1(9) . .
O82 W35 O83 97.2(10) . .
O82 W35 O78 93.6(10) . .
O82 W35 O93 101.5(10) . .
O85 W34 O79 82.4(7) . .
O85 W34 O73 84.7(8) . .
O83 W34 O79 71.9(8) . .
O83 W34 O85 154.3(9) . .
O83 W34 O73 86.1(9) . .
O94 W34 O79 90.2(8) . .
O94 W34 O85 87.1(9) . .
O94 W34 O83 93.8(9) . .
O94 W34 O73 160.6(9) . .
O84 W34 O79 165.1(8) . .
O84 W34 O85 102.4(9) . .
O84 W34 O83 102.3(9) . .
O84 W34 O94 104.0(10) . .
O84 W34 O73 95.0(9) . .
O73 W34 O79 71.2(7) . .
O279 W79 O261 90.8(8) . .
O279 W79 O271 87.1(9) . .
O279 W79 O273 95.2(10) . .
O279 W79 O258 161.5(9) . .
O272 W79 O261 165.0(8) . .
O272 W79 O279 103.7(9) . .
O272 W79 O271 104.6(9) . .
O272 W79 O273 102.7(10) . .
O272 W79 O258 94.1(10) . .
O271 W79 O261 79.6(8) . .
O271 W79 O258 83.4(9) . .
O273 W79 O261 71.7(8) . .
O273 W79 O271 151.2(9) . .
O273 W79 O258 85.8(10) . .
O258 W79 O261 71.9(8) . .
O91 W37 O89 153.9(8) . .
O91 W37 O76 87.7(8) . .
O91 W37 O81 71.1(7) . .
O89 W37 O76 83.7(8) . .
O89 W37 O81 82.8(7) . .
O97 W37 O91 92.2(8) . .
O97 W37 O89 88.2(8) . .
O97 W37 O76 161.2(8) . .
O97 W37 O81 91.0(7) . .
O76 W37 O81 71.1(7) . .
O90 W37 O91 102.8(10) . .
O90 W37 O89 102.4(9) . .
O90 W37 O97 103.3(10) . .
O90 W37 O76 95.0(9) . .
O90 W37 O81 164.8(9) . .
O263 W77 O259 86.2(7) . .
O263 W77 O254 81.4(9) . .
O275 W77 O263 92.9(8) . .
O275 W77 O259 87.9(7) . .
O275 W77 O265 95.4(8) . .
O275 W77 O254 161.4(8) . .
O265 W77 O263 158.8(8) . .
O265 W77 O259 74.7(7) . .
O265 W77 O254 84.6(8) . .
O254 W77 O259 74.1(8) . .
O264 W77 O263 100.9(10) . .
O264 W77 O275 101.7(9) . .
O264 W77 O259 167.6(9) . .
O264 W77 O265 96.5(9) . .
O264 W77 O254 96.8(10) . .
O202 W55 O203 106.2(9) . .
O202 W55 O193 164.7(8) . .
O202 W55 O190 94.3(9) . .
O202 W55 O201 100.1(9) . .
O203 W55 O193 79.5(7) . .
O203 W55 O190 81.5(8) . .
O190 W55 O193 72.3(7) . .
O211 W55 O202 104.0(10) . .
O211 W55 O203 87.1(9) . .
O211 W55 O193 90.3(8) . .
O211 W55 O190 160.6(9) . .
O211 W55 O201 96.1(9) . .
O201 W55 O203 151.9(9) . .
O201 W55 O193 72.5(8) . .
O201 W55 O190 87.0(8) . .
O30 W7 O14 91.1(8) . .
O30 W7 O8 160.9(9) . .
O30 W7 O17 87.1(9) . .
O30 W7 O19 95.5(8) . .
O8 W7 O14 72.3(8) . .
O18 W7 O30 104.0(9) . .
O18 W7 O14 163.8(8) . .
O18 W7 O8 93.6(9) . .
O18 W7 O17 103.8(9) . .
O18 W7 O19 102.0(9) . .
O17 W7 O14 82.5(8) . .
O17 W7 O8 81.6(9) . .
O19 W7 O14 70.2(7) . .
O19 W7 O8 87.7(8) . .
O19 W7 O17 152.6(8) . .
O16 W5 O25 87.2(9) . .
O16 W5 O13 89.7(8) . .
O16 W5 O12 157.4(9) . .
O16 W5 O27 98.6(9) . .
O25 W5 O13 86.0(7) . .
O25 W5 O12 79.9(8) . .
O12 W5 O13 71.0(8) . .
O26 W5 O16 104.5(10) . .
O26 W5 O25 101.9(9) . .
O26 W5 O13 164.0(9) . .
O26 W5 O12 96.4(9) . .
O26 W5 O27 98.7(9) . .
O27 W5 O25 156.5(8) . .
O27 W5 O13 71.3(8) . .
O27 W5 O12 86.6(9) . .
O276 W76 O259 88.3(8) . .
O276 W76 O265 83.4(8) . .
O276 W76 O255 161.0(10) . .
O265 W76 O259 72.2(7) . .
O255 W76 O259 73.6(9) . .
O255 W76 O265 85.5(9) . .
O266 W76 O276 100.3(10) . .
O266 W76 O259 168.6(9) . .
O266 W76 O265 101.1(9) . .
O266 W76 O255 97.0(11) . .
O266 W76 O267 103.6(10) . .
O267 W76 O276 91.3(9) . .
O267 W76 O259 83.6(8) . .
O267 W76 O265 155.3(8) . .
O267 W76 O255 92.3(10) . .
O44 W11 O45 83.6(8) . .
O44 W11 O46 72.2(8) . .
O45 W11 O46 72.0(8) . .
O39 W11 O44 88.2(9) . .
O39 W11 O45 159.0(8) . .
O39 W11 O46 87.2(8) . .
O34 W11 O44 98.7(10) . .
O34 W11 O45 98.8(10) . .
O34 W11 O39 101.5(10) . .
O34 W11 O46 167.4(9) . .
O34 W11 O37 103.1(10) . .
O37 W11 O44 157.9(9) . .
O37 W11 O45 89.2(9) . .
O37 W11 O39 91.2(9) . .
O37 W11 O46 85.6(8) . .
O72 W32 O71 82.3(9) . .
O72 W32 O81 85.6(8) . .
O71 W32 O81 85.1(7) . .
O77 W32 O72 91.0(9) . .
O77 W32 O71 158.5(9) . .
O77 W32 O76 94.3(9) . .
O77 W32 O81 73.9(8) . .
O76 W32 O72 157.0(9) . .
O76 W32 O71 84.6(8) . .
O76 W32 O81 74.4(8) . .
O69 W32 O72 100.3(10) . .
O69 W32 O71 98.5(9) . .
O69 W32 O77 102.9(10) . .
O69 W32 O76 100.3(9) . .
O69 W32 O81 173.4(9) . .
O184 W52 O194 85.9(7) . .
O184 W52 O188 92.5(8) . .
O184 W52 O187 158.5(8) . .
O184 W52 O186 85.4(9) . .
O182 W52 O184 103.3(9) . .
O182 W52 O194 169.7(8) . .
O182 W52 O188 101.0(9) . .
O182 W52 O187 96.9(9) . .
O182 W52 O186 101.7(9) . .
O188 W52 O194 73.7(7) . .
O188 W52 O187 90.7(8) . .
O188 W52 O186 157.1(9) . .
O187 W52 O194 74.6(7) . .
O187 W52 O186 83.4(8) . .
O186 W52 O194 83.4(8) . .
O91 W36 O77 81.7(8) . .
O91 W36 O81 74.7(7) . .
O77 W36 O81 71.5(7) . .
O98 W36 O91 92.3(9) . .
O98 W36 O77 160.5(9) . .
O98 W36 O93 96.1(9) . .
O98 W36 O81 89.0(9) . .
O92 W36 O91 96.7(9) . .
O92 W36 O77 93.9(9) . .
O92 W36 O98 105.3(10) . .
O92 W36 O93 102.7(9) . .
O92 W36 O81 163.8(8) . .
O93 W36 O91 156.0(8) . .
O93 W36 O77 82.9(8) . .
O93 W36 O81 83.0(8) . .
O75 W33 O74 85.6(9) . .
O75 W33 O80 72.5(8) . .
O71 W33 O75 89.2(9) . .
O71 W33 O74 159.8(9) . .
O71 W33 O70 91.2(10) . .
O71 W33 O80 86.2(8) . .
O74 W33 O80 73.6(8) . .
O70 W33 O75 158.9(9) . .
O70 W33 O74 86.8(9) . .
O70 W33 O80 86.5(8) . .
O67 W33 O75 100.6(10) . .
O67 W33 O71 100.8(11) . .
O67 W33 O74 99.4(10) . .
O67 W33 O70 100.1(10) . .
O67 W33 O80 170.3(9) . .
O3 W1 O10 100.6(8) . .
O3 W1 O6 101.4(8) . .
O3 W1 O5 103.8(9) . .
O3 W1 O15 169.2(8) . .
O3 W1 O11 98.8(9) . .
O10 W1 O6 157.5(8) . .
O10 W1 O15 74.0(7) . .
O10 W1 O11 89.8(9) . .
O6 W1 O15 83.5(7) . .
O5 W1 O10 92.2(9) . .
O5 W1 O6 87.1(8) . .
O5 W1 O15 85.9(8) . .
O5 W1 O11 156.6(9) . .
O11 W1 O6 82.3(9) . .
O11 W1 O15 72.2(8) . .
O277 W75 O260 90.9(8) . .
O277 W75 O269 100.8(8) . .
O277 W75 O256 158.9(9) . .
O277 W75 O267 86.0(8) . .
O269 W75 O260 74.4(8) . .
O269 W75 O256 88.3(8) . .
O269 W75 O267 156.6(8) . .
O268 W75 O277 104.4(10) . .
O268 W75 O260 164.2(9) . .
O268 W75 O269 98.4(10) . .
O268 W75 O256 92.8(10) . .
O268 W75 O267 101.5(10) . .
O256 W75 O260 73.1(8) . .
O256 W75 O267 78.7(8) . .
O267 W75 O260 83.2(7) . .
O158 W45 O162 72.5(8) . .
O174 W45 O158 86.1(9) . .
O174 W45 O162 71.5(8) . .
O173 W45 O158 93.9(10) . .
O173 W45 O174 100.7(10) . .
O173 W45 O162 164.5(9) . .
O173 W45 O179 102.0(10) . .
O173 W45 O172 103.4(10) . .
O179 W45 O158 163.8(9) . .
O179 W45 O174 93.8(9) . .
O179 W45 O162 92.1(8) . .
O179 W45 O172 88.0(9) . .
O172 W45 O158 85.5(9) . .
O172 W45 O174 154.9(9) . .
O172 W45 O162 83.4(8) . .
O61 W15 O44 158.3(8) . .
O61 W15 O50 86.3(8) . .
O61 W15 O46 84.7(7) . .
O44 W15 O46 73.7(8) . .
O50 W15 O44 88.7(9) . .
O50 W15 O46 72.1(8) . .
O49 W15 O61 101.6(8) . .
O49 W15 O44 100.1(9) . .
O49 W15 O50 98.4(9) . .
O49 W15 O46 168.4(8) . .
O49 W15 O60 102.6(9) . .
O60 W15 O61 88.7(8) . .
O60 W15 O44 88.5(9) . .
O60 W15 O50 159.0(9) . .
O60 W15 O46 87.2(8) . .
O87 W38 O96 90.2(8) . .
O87 W38 O80 73.0(8) . .
O75 W38 O87 88.9(9) . .
O75 W38 O89 86.7(8) . .
O75 W38 O96 156.9(8) . .
O75 W38 O80 73.4(8) . .
O89 W38 O87 158.6(8) . .
O89 W38 O96 85.8(8) . .
O89 W38 O80 85.7(7) . .
O96 W38 O80 84.3(7) . .
O88 W38 O87 101.1(9) . .
O88 W38 O75 97.7(10) . .
O88 W38 O89 100.3(9) . .
O88 W38 O96 105.1(9) . .
O88 W38 O80 169.1(9) . .
O184 W51 O193 83.3(7) . .
O185 W51 O184 83.6(8) . .
O185 W51 O193 85.7(7) . .
O190 W51 O184 160.5(8) . .
O190 W51 O185 93.2(9) . .
O190 W51 O193 77.3(7) . .
O190 W51 O189 91.0(8) . .
O181 W51 O184 100.4(9) . .
O181 W51 O185 102.1(9) . .
O181 W51 O193 171.7(8) . .
O181 W51 O190 99.0(9) . .
O181 W51 O189 100.7(9) . .
O189 W51 O184 84.6(8) . .
O189 W51 O185 155.9(8) . .
O189 W51 O193 72.1(7) . .
O269 W74 O260 72.2(7) . .
O271 W74 O260 87.6(8) . .
O271 W74 O269 159.6(8) . .
O271 W74 O257 90.0(9) . .
O271 W74 O278 88.3(9) . .
O257 W74 O260 74.1(8) . .
O257 W74 O269 87.1(8) . .
O257 W74 O278 156.5(8) . .
O278 W74 O260 82.4(7) . .
O278 W74 O269 86.3(8) . .
O270 W74 O260 170.1(9) . .
O270 W74 O269 99.6(9) . .
O270 W74 O271 100.8(9) . .
O270 W74 O257 100.4(9) . .
O270 W74 O278 102.9(9) . .
O214 W61 O226 171.8(9) . .
O214 W61 O217 102.2(10) . .
O214 W61 O218 101.3(10) . .
O214 W61 O220 99.5(10) . .
O214 W61 O221 97.8(10) . .
O217 W61 O226 84.2(8) . .
O217 W61 O218 83.0(8) . .
O218 W61 O226 84.4(7) . .
O220 W61 O226 75.1(8) . .
O220 W61 O217 90.5(9) . .
O220 W61 O218 159.1(9) . .
O220 W61 O221 94.2(9) . .
O221 W61 O226 76.7(8) . .
O221 W61 O217 158.4(9) . .
O221 W61 O218 85.2(9) . .
O40 W13 O38 157.1(9) . .
O40 W13 O47 76.0(8) . .
O40 W13 O37 85.3(9) . .
O38 W13 O47 83.8(8) . .
O38 W13 O37 82.1(9) . .
O41 W13 O40 92.9(9) . .
O41 W13 O38 91.5(9) . .
O41 W13 O47 73.4(8) . .
O41 W13 O37 157.7(9) . .
O35 W13 O40 98.9(10) . .
O35 W13 O38 102.2(9) . .
O35 W13 O41 101.8(10) . .
O35 W13 O47 172.6(9) . .
O35 W13 O37 100.5(9) . .
O37 W13 O47 84.6(8) . .
O85 W39 O87 158.3(8) . .
O85 W39 O74 88.5(8) . .
O85 W39 O80 86.9(8) . .
O85 W39 O95 87.6(8) . .
O87 W39 O80 71.7(7) . .
O74 W39 O87 88.2(8) . .
O74 W39 O80 73.6(8) . .
O95 W39 O87 87.3(8) . .
O95 W39 O74 157.8(9) . .
O95 W39 O80 84.3(8) . .
O86 W39 O85 102.7(9) . .
O86 W39 O87 99.0(9) . .
O86 W39 O74 99.7(10) . .
O86 W39 O80 168.3(9) . .
O86 W39 O95 102.5(9) . .
O56 W18 O41 84.4(8) . .
O56 W18 O47 84.3(8) . .
O56 W18 O54 157.2(8) . .
O41 W18 O47 71.9(7) . .
O54 W18 O41 81.5(8) . .
O54 W18 O47 74.3(8) . .
O64 W18 O56 93.3(9) . .
O64 W18 O41 161.5(9) . .
O64 W18 O47 89.6(8) . .
O64 W18 O54 94.5(9) . .
O55 W18 O56 100.5(9) . .
O55 W18 O41 91.9(9) . .
O55 W18 O47 162.8(9) . .
O55 W18 O54 97.9(10) . .
O55 W18 O64 106.5(10) . .
O43 W12 O48 74.8(8) . .
O43 W12 O38 155.8(9) . .
O43 W12 O39 83.8(9) . .
O38 W12 O48 84.2(8) . .
O38 W12 O39 82.4(8) . .
O39 W12 O48 85.1(8) . .
O36 W12 O48 172.9(9) . .
O36 W12 O43 100.5(9) . .
O36 W12 O38 101.4(9) . .
O36 W12 O39 99.9(9) . .
O36 W12 O42 100.1(10) . .
O42 W12 O48 75.3(9) . .
O42 W12 O43 95.0(9) . .
O42 W12 O38 91.3(9) . .
O42 W12 O39 159.9(9) . .
O232 W65 O226 75.3(7) . .
O232 W65 O220 81.8(8) . .
O230 W65 O232 158.6(8) . .
O230 W65 O226 85.2(7) . .
O230 W65 O220 83.7(8) . .
O231 W65 O232 95.8(10) . .
O231 W65 O226 164.9(9) . .
O231 W65 O230 101.2(10) . .
O231 W65 O220 95.4(10) . .
O220 W65 O226 71.5(7) . .
O242 W65 O232 93.5(9) . .
O242 W65 O226 88.7(8) . .
O242 W65 O230 94.8(9) . .
O242 W65 O231 104.2(10) . .
O242 W65 O220 160.2(8) . .
O230 W66 O228 85.0(7) . .
O230 W66 O240 156.9(9) . .
O230 W66 O225 82.4(8) . .
O241 W66 O228 88.9(8) . .
O241 W66 O230 95.5(9) . .
O241 W66 O240 92.5(9) . .
O241 W66 O229 105.4(9) . .
O241 W66 O225 161.1(9) . .
O240 W66 O228 73.4(8) . .
O240 W66 O225 83.1(9) . .
O229 W66 O228 162.6(8) . .
O229 W66 O230 103.0(9) . .
O229 W66 O240 95.7(9) . .
O229 W66 O225 93.4(9) . .
O225 W66 O228 72.2(8) . .
O224 W67 O228 71.3(7) . .
O238 W67 O228 82.0(7) . .
O238 W67 O224 82.3(8) . .
O246 W67 O228 94.3(8) . .
O246 W67 O224 163.3(9) . .
O246 W67 O238 87.5(9) . .
O246 W67 O240 97.3(10) . .
O240 W67 O228 72.1(8) . .
O240 W67 O224 86.5(9) . .
O240 W67 O238 153.9(9) . .
O239 W67 O228 163.3(9) . .
O239 W67 O224 95.1(10) . .
O239 W67 O238 106.2(10) . .
O239 W67 O246 100.5(11) . .
O239 W67 O240 98.1(10) . .
O174 W44 O162 74.1(8) . .
O174 W44 O159 81.2(9) . .
O159 W44 O162 73.5(8) . .
O180 W44 O174 93.3(9) . .
O180 W44 O162 90.4(8) . .
O180 W44 O159 163.7(9) . .
O180 W44 O164 96.2(9) . .
O164 W44 O174 157.5(9) . .
O164 W44 O162 85.4(8) . .
O164 W44 O159 84.1(9) . .
O163 W44 O174 98.2(10) . .
O163 W44 O162 164.4(9) . .
O163 W44 O159 92.1(10) . .
O163 W44 O180 103.8(10) . .
O163 W44 O164 99.3(10) . .
O40 W19 O47 72.7(8) . .
O54 W19 O40 86.7(9) . .
O54 W19 O47 70.9(8) . .
O54 W19 O52 153.0(9) . .
O63 W19 O40 162.9(9) . .
O63 W19 O47 92.4(8) . .
O63 W19 O54 96.6(9) . .
O63 W19 O52 87.2(9) . .
O53 W19 O40 92.9(10) . .
O53 W19 O47 162.7(9) . .
O53 W19 O54 99.4(9) . .
O53 W19 O63 103.1(10) . .
O53 W19 O52 105.8(9) . .
O52 W19 O40 82.5(8) . .
O52 W19 O47 82.3(8) . .
O250 W73 O261 85.2(8) . .
O253 W73 O261 74.1(8) . .
O253 W73 O250 87.7(9) . .
O249 W73 O261 174.0(9) . .
O249 W73 O250 98.5(10) . .
O249 W73 O253 101.3(10) . .
O249 W73 O252 101.4(11) . .
O249 W73 O258 101.2(11) . .
O252 W73 O261 83.6(8) . .
O252 W73 O250 83.5(9) . .
O252 W73 O253 156.6(9) . .
O252 W73 O258 90.6(10) . .
O258 W73 O261 75.3(8) . .
O258 W73 O250 160.2(9) . .
O258 W73 O253 90.4(9) . .
O224 W62 O228 74.8(8) . .
O224 W62 O217 157.5(9) . .
O224 W62 O219 85.0(9) . .
O224 W62 O225 94.5(9) . .
O216 W62 O228 172.0(9) . .
O216 W62 O224 99.0(10) . .
O216 W62 O217 102.2(10) . .
O216 W62 O219 99.3(9) . .
O216 W62 O225 102.4(10) . .
O217 W62 O228 84.7(8) . .
O217 W62 O219 84.2(8) . .
O219 W62 O228 85.4(7) . .
O225 W62 O228 73.5(8) . .
O225 W62 O217 88.4(9) . .
O225 W62 O219 158.1(9) . .
O72 W31 O79 85.8(9) . .
O72 W31 O70 85.0(10) . .
O78 W31 O79 73.1(7) . .
O78 W31 O72 90.6(9) . .
O78 W31 O70 157.8(8) . .
O70 W31 O79 84.8(8) . .
O73 W31 O79 74.9(8) . .
O73 W31 O72 158.5(9) . .
O73 W31 O78 92.5(9) . .
O73 W31 O70 84.1(9) . .
O68 W31 O79 172.4(9) . .
O68 W31 O72 99.9(11) . .
O68 W31 O78 101.6(9) . .
O68 W31 O70 100.6(10) . .
O68 W31 O73 100.3(10) . .
O215 W63 O227 167.0(9) . .
O215 W63 O222 97.0(9) . .
O215 W63 O219 103.7(10) . .
O215 W63 O223 98.2(10) . .
O215 W63 O218 101.1(10) . .
O222 W63 O227 72.8(8) . .
O222 W63 O223 83.3(9) . .
O219 W63 O227 86.0(8) . .
O219 W63 O222 158.8(9) . .
O219 W63 O223 89.6(9) . .
O223 W63 O227 73.1(8) . .
O218 W63 O227 87.0(8) . .
O218 W63 O222 88.9(9) . .
O218 W63 O219 91.2(9) . .
O218 W63 O223 159.9(9) . .
O257 W71 O260 71.8(8) . .
O248 W71 O260 169.7(9) . .
O248 W71 O257 98.5(10) . .
O248 W71 O251 100.6(10) . .
O248 W71 O252 99.4(10) . .
O248 W71 O256 102.9(10) . .
O251 W71 O260 89.3(8) . .
O251 W71 O257 160.6(9) . .
O251 W71 O252 87.0(9) . .
O251 W71 O256 92.8(9) . .
O252 W71 O260 83.9(8) . .
O252 W71 O257 86.4(9) . .
O256 W71 O260 73.5(8) . .
O256 W71 O257 86.4(9) . .
O256 W71 O252 157.4(9) . .
O14 As1 O15 99.4(9) . .
O13 As1 O14 97.9(9) . .
O13 As1 O15 97.7(9) . .
O113 As4 O112 98.9(9) . .
O113 As4 O114 98.0(8) . .
O114 As4 O112 97.9(9) . .
O48 As2 Na1 105.0(7) . .
O48 As2 O47 99.8(9) . .
O47 As2 Na1 101.7(6) . .
O46 As2 Na1 146.3(7) . .
O46 As2 O48 97.2(9) . .
O46 As2 O47 99.0(9) . .
O195 As6 O194 97.1(9) . .
O193 As6 O195 96.9(9) . .
O193 As6 O194 99.0(8) . .
O79 As3 Na3 106.0(7) . .
O79 As3 O81 99.6(9) . .
O80 As3 O79 96.9(9) . .
O80 As3 Na3 146.3(7) . .
O80 As3 O81 97.6(9) . .
O81 As3 Na3 102.5(6) . .
O228 As7 Na8 102.4(6) . .
O226 As7 Na8 105.4(6) . .
O226 As7 O228 99.2(9) . .
O227 As7 Na8 147.2(6) . .
O227 As7 O228 96.9(8) . .
O227 As7 O226 97.3(9) . .
O261 As8 O259 99.9(9) . .
O260 As8 O261 96.5(9) . .
O260 As8 O259 95.5(9) . .
O161 W47 Na14 90.9(6) . 1_655
O170 W47 O161 71.0(8) . .
O170 W47 Na14 140.1(7) . 1_655
O156 W47 O161 72.0(8) . .
O156 W47 O170 88.9(9) . .
O156 W47 O177 156.4(9) . .
O156 W47 O168 88.2(9) . .
O156 W47 Na14 51.3(7) . 1_655
O169 W47 O161 167.3(9) . .
O169 W47 O170 100.0(10) . .
O169 W47 O156 99.5(10) . .
O169 W47 O177 104.0(9) . .
O169 W47 O168 103.0(10) . .
O169 W47 Na14 90.8(8) . 1_655
O177 W47 O161 84.7(8) . .
O177 W47 O170 86.8(8) . .
O177 W47 Na14 127.8(7) . 1_655
O168 W47 O161 86.4(8) . .
O168 W47 O170 156.9(9) . .
O168 W47 O177 86.8(8) . .
O168 W47 Na14 41.0(7) . 1_655
O155 W43 O154 93.5(10) . .
O155 W43 O160 74.8(8) . .
O155 W43 O151 157.3(9) . .
O155 W43 O152 84.4(9) . .
O155 W43 Na14 41.5(8) . 1_655
O154 W43 O160 74.1(9) . .
O154 W43 O151 90.6(10) . .
O154 W43 O152 159.0(10) . .
O154 W43 Na14 135.0(8) . 1_655
O160 W43 Na14 90.6(6) . 1_655
O148 W43 O155 100.4(10) . .
O148 W43 O154 102.0(11) . .
O148 W43 O160 173.4(9) . .
O148 W43 O151 100.5(10) . .
O148 W43 O152 98.9(10) . .
O148 W43 Na14 88.6(9) . 1_655
O151 W43 O160 85.0(8) . .
O151 W43 O152 83.9(9) . .
O151 W43 Na14 130.8(8) . 1_655
O152 W43 O160 85.3(8) . .
O152 W43 Na14 46.9(8) . 1_655
O155 W48 O160 71.2(8) . .
O155 W48 Na14 43.8(7) . 1_655
O166 W48 O155 87.9(9) . .
O166 W48 O160 72.9(8) . .
O166 W48 O168 153.9(9) . .
O166 W48 Na14 131.6(7) . 1_655
O176 W48 O155 159.6(9) . .
O176 W48 O166 93.5(9) . .
O176 W48 O160 89.8(8) . .
O176 W48 O168 87.2(9) . .
O176 W48 Na14 132.7(7) . 1_655
O160 W48 Na14 90.9(6) . 1_655
O167 W48 O155 96.5(9) . .
O167 W48 O166 101.8(10) . .
O167 W48 O176 103.1(10) . .
O167 W48 O160 166.5(9) . .
O167 W48 O168 103.5(10) . .
O167 W48 Na14 83.4(9) . 1_655
O168 W48 O155 82.7(9) . .
O168 W48 O160 81.0(8) . .
O168 W48 Na14 46.4(7) . 1_655
O161 W42 Na14 89.7(6) . 1_655
O156 W42 O161 71.2(8) . .
O156 W42 Na14 50.1(7) . 1_655
O149 W42 O161 167.8(9) . .
O149 W42 O156 100.7(10) . .
O149 W42 O153 100.6(10) . .
O149 W42 O157 97.7(10) . .
O149 W42 O152 102.2(10) . .
O149 W42 Na14 91.9(8) . 1_655
O153 W42 O161 87.3(8) . .
O153 W42 O156 158.5(9) . .
O153 W42 O157 88.8(9) . .
O153 W42 O152 90.9(10) . .
O153 W42 Na14 131.6(8) . 1_655
O157 W42 O161 73.0(9) . .
O157 W42 O156 85.7(9) . .
O157 W42 Na14 135.8(8) . 1_655
O152 W42 O161 86.8(9) . .
O152 W42 O156 87.3(9) . .
O152 W42 O157 159.8(10) . .
O152 W42 Na14 40.8(8) . 1_655
O158 W41 O162 74.8(8) . .
O158 W41 O153 84.4(9) . .
O158 W41 O151 157.7(9) . .
O159 W41 O158 92.4(10) . .
O159 W41 O162 74.9(8) . .
O159 W41 O153 159.6(9) . .
O159 W41 O151 92.4(10) . .
O150 W41 O158 100.1(10) . .
O150 W41 O162 172.9(9) . .
O150 W41 O159 100.5(11) . .
O150 W41 O153 99.9(10) . .
O150 W41 O151 100.4(10) . .
O153 W41 O162 84.8(8) . .
O151 W41 O162 85.4(8) . .
O151 W41 O153 83.6(9) . .
O250 W72 O259 86.1(8) . .
O250 W72 O251 84.9(9) . .
O250 W72 O255 156.6(10) . .
O250 W72 O254 92.9(9) . .
O251 W72 O259 82.4(7) . .
O255 W72 O259 72.1(8) . .
O255 W72 O251 83.8(9) . .
O254 W72 O259 74.2(8) . .
O254 W72 O251 156.6(9) . .
O254 W72 O255 89.5(10) . .
O247 W72 O250 101.9(11) . .
O247 W72 O259 171.0(9) . .
O247 W72 O251 102.1(10) . .
O247 W72 O255 100.5(11) . .
O247 W72 O254 101.2(10) . .
O154 W49 O160 72.8(8) . .
O166 W49 O154 82.7(9) . .
O166 W49 O160 74.3(8) . .
O164 W49 O154 84.4(9) . .
O164 W49 O166 158.0(9) . .
O164 W49 O160 85.0(8) . .
O175 W49 O154 161.3(9) . .
O175 W49 O166 91.0(9) . .
O175 W49 O164 95.7(9) . .
O175 W49 O160 88.5(8) . .
O165 W49 O154 91.1(10) . .
O165 W49 O166 96.2(10) . .
O165 W49 O164 101.7(10) . .
O165 W49 O160 162.1(9) . .
O165 W49 O175 107.1(10) . .
O161 As5 Na11 145.8(7) . .
O162 As5 O161 97.4(9) . .
O162 As5 Na11 104.1(7) . .
O160 As5 O161 95.8(9) . .
O160 As5 Na11 105.7(7) . .
O160 As5 O162 101.0(9) . .
W35 O79 W34 92.3(7) . .
W35 O79 W31 95.3(7) . .
W31 O79 W34 91.2(6) . .
As3 O79 W35 114.1(9) . .
As3 O79 W34 121.0(9) . .
As3 O79 W31 133.5(10) . .
W78 O261 W79 90.9(7) . .
W78 O261 W73 92.5(7) . .
W73 O261 W79 89.4(6) . .
As8 O261 W78 115.2(9) . .
As8 O261 W79 122.4(9) . .
As8 O261 W73 135.3(10) . .
As7 Na8 Na7 108.1(5) . .
O241 Na8 As7 70.7(5) . .
O241 Na8 Na7 127.1(7) . .
O286 Na8 As7 82.0(6) . .
O286 Na8 O241 95.8(8) . .
O286 Na8 O284 82.4(8) . .
O286 Na8 O242 151.3(9) . .
O286 Na8 Na7 137.0(8) . .
O284 Na8 As7 81.1(6) . .
O284 Na8 O241 151.7(8) . .
O284 Na8 O242 91.6(8) . .
O284 Na8 Na7 59.3(7) . .
O115 Na8 As7 165.6(7) . .
O115 Na8 O241 106.8(8) . .
O115 Na8 O286 112.4(9) . .
O115 Na8 O284 99.9(8) . .
O115 Na8 O242 96.2(8) . .
O115 Na8 Na7 61.5(7) . .
O242 Na8 As7 69.4(6) . .
O242 Na8 O241 76.4(7) . .
O242 Na8 Na7 56.2(7) . .
O138 Na1 As2 80.0(5) . .
O138 Na1 O140 83.3(8) . .
O138 Na1 O65 90.9(8) . .
O140 Na1 As2 83.5(6) . .
O140 Na1 O65 155.0(9) . .
O65 Na1 As2 71.6(6) . .
O198 Na1 As2 170.3(7) . .
O198 Na1 O138 103.3(8) . .
O198 Na1 O140 105.9(8) . .
O198 Na1 O65 99.1(8) . .
O198 Na1 O64 103.5(8) . .
O64 Na1 As2 72.4(6) . .
O64 Na1 O138 152.2(8) . .
O64 Na1 O140 96.4(8) . .
O64 Na1 O65 77.6(8) . .
As3 Na3 Na2 109.4(4) . .
As3 Na3 Na4 107.6(5) . .
O134 Na3 As3 86.7(6) . .
O134 Na3 O99 156.2(9) . .
O134 Na3 Na2 46.4(6) . .
O134 Na3 Na4 138.2(8) . .
O135 Na3 As3 83.0(5) . .
O135 Na3 O134 83.1(8) . .
O135 Na3 O99 92.3(8) . .
O135 Na3 Na2 49.2(6) . .
O135 Na3 Na4 60.9(6) . .
O99 Na3 As3 69.5(6) . .
O99 Na3 Na2 140.0(7) . .
O99 Na3 Na4 53.7(7) . .
O98 Na3 As3 70.7(6) . .
O98 Na3 O134 95.1(9) . .
O98 Na3 O135 153.7(9) . .
O98 Na3 O99 78.7(8) . .
O98 Na3 Na2 140.3(8) . .
O98 Na3 O23W 96.5(10) . .
O98 Na3 Na4 126.6(8) . .
O23W Na3 As3 161.9(8) . .
O23W Na3 O134 107.7(9) . .
O23W Na3 O135 109.0(9) . .
O23W Na3 O99 95.9(9) . .
O23W Na3 Na2 88.6(8) . .
O23W Na3 Na4 69.2(8) . .
Na4 Na3 Na2 92.1(6) . .
W79 O279 W70 155.9(11) . .
W25 O112 W26 91.5(7) . .
W25 O112 W22 94.9(7) . .
W22 O112 W26 89.3(7) . .
As4 O112 W26 120.5(9) . .
As4 O112 W25 114.5(9) . .
As4 O112 W22 135.6(10) . .
W20 O138 Na1 156.5(10) . .
W20 O127 W26 156.3(11) . .
W54 O195 W59 93.3(7) . .
W54 O195 W53 92.0(7) . .
W59 O195 W53 93.7(7) . .
As6 O195 W54 118.6(9) . .
As6 O195 W59 115.4(9) . .
As6 O195 W53 134.5(10) . .
W27 O132 W20 153.0(12) . .
W39 O85 W34 148.9(11) . .
W40 O134 Na3 145.1(11) . .
W40 O134 Na2 108.8(10) . .
Na3 O134 Na2 95.9(9) . .
W22 O103 W21 153.8(11) . .
W24 O113 W29 92.3(6) . .
W24 O113 W21 94.2(6) . .
W21 O113 W29 90.1(6) . .
As4 O113 W24 114.7(8) . .
As4 O113 W29 121.8(9) . .
As4 O113 W21 133.7(9) . .
W38 O87 W39 123.2(10) . .
W1 O10 W9 119.3(9) . .
W37 O91 W36 120.5(10) . .
W17 O48 W16 91.4(7) . .
W17 O48 W12 93.6(7) . .
W12 O48 W16 90.4(7) . .
As2 O48 W17 115.3(10) . .
As2 O48 W16 122.3(10) . .
As2 O48 W12 133.5(11) . .
W23 O110 W27 119.0(10) . .
U2 O147 U1 144.9(9) . .
U2 O147 Na2 107.3(8) . .
U1 O147 Na2 107.0(8) . .
W31 O72 W32 155.9(14) . .
W24 O117 Na5 129.8(12) . .
W30 O135 Na3 150.2(10) . .
W30 O135 Na2 108.2(8) . .
Na3 O135 Na2 93.5(8) . .
W52 O184 W51 154.0(11) . .
W38 O75 W33 121.6(11) . .
W78 Na9 U4 68.4(4) . .
O293 Na9 U4 33.1(5) . .
O293 Na9 W78 101.5(8) . .
O293 Na9 O274 67.4(8) . .
O293 Na9 O171 98.5(10) . .
O293 Na9 O273 119.7(11) . .
O293 Na9 C4 24.0(7) . .
O293 Na9 O66W 84.5(11) . .
O293 Na9 O65W 154.4(15) . .
O274 Na9 U4 34.3(5) . .
O274 Na9 W78 34.1(5) . .
O274 Na9 O273 62.5(8) . .
O274 Na9 C4 90.3(9) . .
O171 Na9 U4 113.6(8) . .
O171 Na9 W78 118.9(9) . .
O171 Na9 O274 122.3(11) . .
O171 Na9 O273 82.3(9) . .
O171 Na9 C4 92.4(10) . .
O171 Na9 O66W 151.6(12) . .
O171 Na9 O65W 85.8(13) . .
O273 Na9 U4 91.5(7) . .
O273 Na9 W78 38.0(6) . .
O273 Na9 C4 142.1(11) . .
C4 Na9 U4 56.4(7) . .
C4 Na9 W78 124.1(9) . .
O66W Na9 U4 84.2(9) . .
O66W Na9 W78 87.8(9) . .
O66W Na9 O274 85.1(10) . .
O66W Na9 O273 120.8(12) . .
O66W Na9 C4 78.9(10) . .
O65W Na9 U4 159.9(13) . .
O65W Na9 W78 98.3(12) . .
O65W Na9 O274 130.8(14) . .
O65W Na9 O273 85.9(13) . .
O65W Na9 C4 131.3(14) . .
O65W Na9 O66W 80.2(14) . .
W43 O155 W48 122.8(11) . .
W43 O155 Na14 108.2(11) . 1_655
W48 O155 Na14 100.9(10) . 1_655
U4 O287 Na10 95.1(7) . .
W80 O287 U4 154.3(10) . .
W80 O287 Na10 104.1(8) . .
C6 O289 U4 132.6(15) . .
W34 O83 W35 120.4(11) . .
W2 O6 W1 146.7(11) . .
W10 O140 Na1 151.9(11) . .
W64 O232 W65 121.1(10) . .
W75 O277 W80 154.3(11) . .
W66 O228 W67 91.8(6) . .
W66 O228 W62 93.8(7) . .
W62 O228 W67 90.2(6) . .
As7 O228 W66 116.8(9) . .
As7 O228 W67 121.2(9) . .
As7 O228 W62 133.0(10) . .
W62 O224 W67 123.3(10) . .
W25 O128 U2 160.6(9) . .
W13 O40 W19 121.0(11) . .
Na9 O293 U4 116.5(9) . .
C4 O293 U4 128.8(17) . .
C4 O293 Na9 111.8(18) . .
U3 Na10 U4 59.9(3) . .
O287 Na10 U3 87.3(5) . .
O287 Na10 U4 36.2(4) . .
O287 Na10 Na11 129.9(7) . .
O287 Na10 O245 55.3(6) . .
O236 Na10 U3 145.5(7) . .
O236 Na10 U4 143.5(7) . .
O236 Na10 O287 107.6(8) . .
O236 Na10 Na11 70.0(6) . .
O236 Na10 O245 53.3(6) . .
O236 Na10 O244 53.1(6) . .
O285 Na10 U3 35.7(4) . .
O285 Na10 U4 87.1(6) . .
O285 Na10 O287 99.4(7) . .
O285 Na10 O236 109.9(8) . .
O285 Na10 Na11 129.2(7) . .
O285 Na10 O245 106.2(7) . .
O285 Na10 O244 57.7(6) . .
Na11 Na10 U3 123.8(5) . .
Na11 Na10 U4 124.1(5) . .
O294 Na10 U3 30.8(5) . .
O294 Na10 U4 29.0(4) . .
O294 Na10 O287 60.2(6) . .
O294 Na10 O236 160.7(9) . .
O294 Na10 O285 61.4(7) . .
O294 Na10 Na11 129.3(7) . .
O294 Na10 O245 110.4(8) . .
O294 Na10 O280 106.9(9) . .
O294 Na10 O244 113.3(8) . .
O294 Na10 O282 106.5(8) . .
O245 Na10 U3 125.1(6) . .
O245 Na10 U4 91.4(6) . .
O245 Na10 Na11 111.1(7) . .
O280 Na10 U3 123.6(7) . .
O280 Na10 U4 89.3(6) . .
O280 Na10 O287 92.5(7) . .
O280 Na10 O236 87.6(8) . .
O280 Na10 O285 154.4(9) . .
O280 Na10 Na11 38.5(5) . .
O280 Na10 O245 99.2(8) . .
O280 Na10 O244 139.8(9) . .
O280 Na10 O282 66.6(7) . .
O244 Na10 U3 93.3(6) . .
O244 Na10 U4 126.4(7) . .
O244 Na10 O287 106.1(8) . .
O244 Na10 Na11 109.5(7) . .
O244 Na10 O245 66.0(7) . .
O282 Na10 U3 89.1(6) . .
O282 Na10 U4 120.9(7) . .
O282 Na10 O287 151.8(9) . .
O282 Na10 O236 90.8(7) . .
O282 Na10 O285 93.8(7) . .
O282 Na10 Na11 37.1(5) . .
O282 Na10 O245 142.9(9) . .
O282 Na10 O244 102.0(8) . .
W20 O61 Na2 97.6(8) . .
W15 O61 W20 146.7(11) . .
W15 O61 Na2 107.0(9) . .
W27 O114 W28 94.3(7) . .
W27 O114 W23 94.0(7) . .
W28 O114 W23 91.9(6) . .
As4 O114 W27 117.2(9) . .
As4 O114 W28 119.9(10) . .
As4 O114 W23 131.1(10) . .
W54 O203 W55 145.5(12) . .
W46 O161 W47 93.7(7) . .
W42 O161 W46 93.7(8) . .
W42 O161 W47 94.4(8) . .
As5 O161 W46 115.0(10) . .
As5 O161 W47 116.5(10) . .
As5 O161 W42 134.5(11) . .
W33 O71 W32 149.7(12) . .
W7 O30 W40 154.4(11) . .
W38 O89 W37 148.8(11) . .
W6 O29 W40 149.8(11) . .
W68 O236 W69 120.5(10) . .
W68 O236 Na10 106.2(8) . .
W69 O236 Na10 104.4(8) . .
W75 O260 W74 92.2(7) . .
W75 O260 W71 92.6(7) . .
W74 O260 W71 91.1(7) . .
As8 O260 W75 118.1(10) . .
As8 O260 W74 119.3(10) . .
As8 O260 W71 133.5(11) . .
U3 O285 Na10 98.0(7) . .
W60 O285 U3 152.9(10) . .
W60 O285 Na10 103.9(8) . .
W12 O43 W16 122.3(10) . .
W46 O170 W47 122.7(11) . .
W17 O56 W18 145.3(11) . .
W76 O276 W80 155.3(12) . .
W61 O226 W64 89.7(6) . .
W65 O226 W64 90.6(6) . .
W65 O226 W61 93.7(7) . .
As7 O226 W64 121.2(9) . .
As7 O226 W61 135.3(10) . .
As7 O226 W65 115.4(9) . .
W77 O263 W78 141.8(11) . .
W12 O38 W13 160.4(11) . .
W68 O227 W69 93.7(6) . .
W68 O227 W63 92.5(6) . .
W63 O227 W69 91.6(6) . .
As7 O227 W68 118.3(9) . .
As7 O227 W69 116.1(9) . .
As7 O227 W63 135.1(10) . .
W47 O156 W42 122.4(11) . .
W47 O156 Na14 97.7(10) . 1_655
W42 O156 Na14 98.1(9) . 1_655
W13 O41 W18 120.2(11) . .
W21 O108 W29 122.2(10) . .
W24 O116 W25 143.2(12) . .
W24 O116 Na6 114.7(10) . 1_455
W25 O116 Na6 101.4(9) . 1_455
W1 O5 W3 154.4(12) . .
C1 O145 U1 137.0(18) . .
W51 O185 W53 152.2(11) . .
W65 O230 W66 142.9(11) . .
W5 O16 W10 151.9(11) . .
W37 O97 W40 149.1(10) . .
C5 O290 U3 134.8(18) . .
W41 O158 W45 121.5(11) . .
W75 O269 W74 121.1(10) . .
W15 O44 W11 121.8(11) . .
C5 O291 U4 144.9(19) . .
W4 O33 W10 153.8(11) . .
W8 O14 W3 95.4(7) . .
W8 O14 W7 92.5(7) . .
W3 O14 W7 89.0(7) . .
As1 O14 W8 117.4(10) . .
As1 O14 W3 133.0(10) . .
As1 O14 W7 119.8(9) . .
W25 O126 W26 119.8(9) . .
W6 O7 W2 121.8(11) . .
W34 O94 W30 151.0(12) . .
W59 O205 W54 121.5(11) . .
W54 O212 W50 151.4(10) . .
W45 O174 W44 120.5(11) . .
W57 O197 W58 119.5(10) . .
W46 O178 W70 143.4(11) . .
W57 O194 W58 92.4(7) . .
W57 O194 W52 95.1(7) . .
W52 O194 W58 90.7(7) . .
As6 O194 W57 114.4(9) . .
As6 O194 W58 120.7(9) . .
As6 O194 W52 133.9(9) . .
As5 Na11 Na10 111.8(5) . .
O180 Na11 As5 71.8(6) . .
O180 Na11 Na10 140.2(7) . .
O180 Na11 O175 78.7(8) . .
O180 Na11 O280 94.7(8) . .
O175 Na11 As5 70.6(6) . .
O175 Na11 Na10 140.9(7) . .
O280 Na11 As5 87.2(7) . .
O280 Na11 Na10 47.7(6) . .
O280 Na11 O175 157.8(10) . .
O282 Na11 As5 85.9(7) . .
O282 Na11 Na10 48.5(6) . .
O282 Na11 O180 157.7(10) . .
O282 Na11 O175 94.5(8) . .
O282 Na11 O280 83.5(8) . .
O282 Na11 O73W 107.0(10) . .
O73W Na11 As5 160.9(9) . .
O73W Na11 Na10 87.2(8) . .
O73W Na11 O180 94.8(9) . .
O73W Na11 O175 93.8(9) . .
O73W Na11 O280 107.9(10) . .
U2 O137 Na2 96.6(7) . .
W20 O137 U2 153.9(10) . .
W20 O137 Na2 104.1(8) . .
W77 O275 U4 159.6(10) . .
W54 O191 W53 120.1(9) . .
C2 O143 U1 142.0(17) . .
W14 O45 W11 121.8(10) . .
W31 O78 W35 119.5(9) . .
W38 O96 W40 144.9(10) . .
W39 O74 W33 120.6(10) . .
W72 O250 W73 155.1(13) . .
W68 O238 W67 146.2(12) . .
W13 O47 W19 89.9(7) . .
W18 O47 W13 94.4(7) . .
W18 O47 W19 92.4(7) . .
As2 O47 W13 132.1(10) . .
As2 O47 W18 117.4(10) . .
As2 O47 W19 120.9(9) . .
W32 O77 W36 118.3(10) . .
W43 O154 W49 119.3(12) . .
W26 O124 W27 146.8(11) . .
W44 O162 W45 93.0(7) . .
W44 O162 W41 94.7(7) . .
W41 O162 W45 90.8(7) . .
As5 O162 W45 121.5(9) . .
As5 O162 W44 115.3(10) . .
As5 O162 W41 132.3(10) . .
W17 O65 Na1 142.0(12) . .
W56 O193 W55 91.4(6) . .
W56 O193 W51 94.2(6) . .
W51 O193 W55 88.6(6) . .
As6 O193 W56 115.8(9) . .
As6 O193 W55 122.2(9) . .
As6 O193 W51 134.1(10) . .
W64 O243 W60 153.1(10) . .
W52 O188 W57 118.9(9) . .
W23 O104 W21 150.2(11) . .
W11 O39 W12 146.6(11) . .
W4 O25 W5 145.0(11) . .
W41 O159 W44 116.9(11) . .
W77 O259 W76 93.0(6) . .
W77 O259 W72 92.4(6) . .
W76 O259 W72 90.5(6) . .
As8 O259 W77 113.0(8) . .
As8 O259 W76 122.2(9) . .
As8 O259 W72 135.3(9) . .
W73 O253 W78 119.3(10) . .
W74 O271 W79 147.8(12) . .
W8 O21 W9 143.8(12) . .
W44 O180 Na11 142.5(11) . .
W33 O70 W31 145.7(12) . .
W33 O80 W39 92.1(7) . .
W38 O80 W33 92.5(7) . .
W38 O80 W39 92.1(7) . .
As3 O80 W33 135.4(10) . .
As3 O80 W38 117.9(10) . .
As3 O80 W39 116.6(10) . .
W6 O13 W2 93.0(7) . .
W6 O13 W5 93.1(7) . .
W5 O13 W2 92.6(7) . .
As1 O13 W6 119.7(10) . .
As1 O13 W2 133.1(10) . .
As1 O13 W5 115.8(10) . .
W32 O76 W37 123.7(10) . .
W66 O241 Na8 145.9(10) . .
W48 O166 W49 120.8(11) . .
W51 O190 W55 121.7(10) . .
W24 O129 U2 162.4(12) . .
W48 O176 W50 151.5(11) . .
W67 O246 W80 153.2(12) . .
W35 O99 Na3 145.2(11) . .
W35 O99 Na4 127.2(11) . .
Na3 O99 Na4 85.6(8) . .
W28 O109 W23 121.3(9) . .
W27 O122 W28 120.8(10) . .
U3 O294 Na10 107.8(8) . .
U4 O294 U3 141.4(10) . .
U4 O294 Na10 110.7(9) . .
W70 O281 U4 169.2(11) . .
W12 O42 W17 119.6(11) . .
W8 O31 U1 162.0(10) . .
W36 O98 Na3 145.8(12) . .
U4 O274 Na9 108.5(9) . .
W78 O274 U4 159.5(11) . .
W78 O274 Na9 92.0(9) . .
W9 O15 W4 94.8(7) . .
W9 O15 W1 93.0(6) . .
W4 O15 W1 90.0(6) . .
As1 O15 W9 114.6(9) . .
As1 O15 W4 122.4(9) . .
As1 O15 W1 133.0(10) . .
W29 O130 W30 157.3(11) . .
W15 O50 W14 122.6(11) . .
W57 O198 Na1 161.8(11) . .
W62 O217 W61 156.4(12) . .
C6 O288 U3 139.9(18) . .
W80 O286 Na8 152.8(12) . .
W58 O208 W60 153.7(11) . .
U1 Na2 U2 60.7(3) . .
Na3 Na2 U2 124.7(6) . .
Na3 Na2 U1 125.3(6) . .
O134 Na2 U2 125.2(8) . .
O134 Na2 U1 91.0(7) . .
O134 Na2 Na3 37.7(5) . .
O134 Na2 O147 108.4(9) . .
O134 Na2 O135 66.0(7) . .
O134 Na2 O61 137.9(9) . .
O134 Na2 O137 155.2(10) . .
O134 Na2 O139 94.2(8) . .
O147 Na2 U2 30.3(4) . .
O147 Na2 U1 30.5(4) . .
O147 Na2 Na3 129.5(8) . .
O147 Na2 O135 105.9(8) . .
O147 Na2 O61 113.7(9) . .
O147 Na2 O137 61.7(7) . .
O147 Na2 O139 62.5(7) . .
O135 Na2 U2 89.6(6) . .
O135 Na2 U1 122.3(7) . .
O135 Na2 Na3 37.3(5) . .
O135 Na2 O61 100.9(8) . .
O135 Na2 O137 93.8(8) . .
O135 Na2 O139 153.6(9) . .
O61 Na2 U2 92.8(6) . .
O61 Na2 U1 126.5(7) . .
O61 Na2 Na3 108.0(7) . .
O61 Na2 O139 105.4(8) . .
O137 Na2 U2 36.0(4) . .
O137 Na2 U1 88.0(6) . .
O137 Na2 Na3 129.0(7) . .
O137 Na2 O61 57.0(6) . .
O137 Na2 O139 99.8(8) . .
O139 Na2 U2 88.3(6) . .
O139 Na2 U1 36.9(4) . .
O139 Na2 Na3 130.5(8) . .
W44 O164 W49 144.2(12) . .
W77 O265 W76 120.0(9) . .
W31 O73 W34 122.3(11) . .
C3 O141 U1 118(3) . .
W67 O240 W66 121.9(11) . .
W2 O12 W5 122.9(11) . .
W53 O192 W59 119.8(11) . .
W19 O54 W18 121.7(10) . .
W3 O8 W7 122.3(11) . .
W3 O9 W8 120.1(11) . .
W5 O26 Na12 154.3(13) . 1_565
W74 O257 W71 122.9(11) . .
W43 O160 W48 90.6(7) . .
W49 O160 W43 93.8(7) . .
W49 O160 W48 91.4(7) . .
As5 O160 W43 133.8(11) . .
As5 O160 W48 122.1(10) . .
As5 O160 W49 114.8(10) . .
W49 O175 Na11 143.3(11) . .
W9 O32 U1 160.6(10) . .
W19 O63 W10 153.5(12) . .
W51 O181 Na6 164.8(12) . .
W80 O245 Na10 99.7(8) . .
W68 O245 W80 146.6(11) . .
W68 O245 Na10 104.6(8) . .
W74 O278 W70 149.7(11) . .
W26 O111 W22 121.8(10) . .
C3 O142 U2 122(3) . .
W2 O4 W3 149.8(14) . .
W25 O106 Na6 104.6(9) . 1_455
W22 O106 W25 119.5(9) . .
W22 O106 Na6 110.9(9) . 1_455
U1 O139 Na2 94.0(7) . .
W10 O139 U1 154.1(10) . .
W10 O139 Na2 105.5(9) . .
W58 O187 W52 120.6(10) . .
W30 O136 U2 170.0(10) . .
W28 O120 W29 147.7(11) . .
W56 O199 W57 144.8(11) . .
W28 O131 W30 149.1(11) . .
W6 O17 W7 146.6(13) . .
W40 O133 U1 171.2(10) . .
W50 O177 W47 146.5(11) . .
W70 O280 Na10 110.7(10) . .
W70 O280 Na11 144.2(12) . .
Na11 O280 Na10 93.7(8) . .
W59 O213 W60 151.4(10) . .
W60 O284 Na8 152.3(11) . .
W39 O95 W30 146.6(11) . .
C2 O144 U2 134(2) . .
W7 O19 W8 120.8(9) . .
W71 O251 W72 147.9(12) . .
W76 O255 W72 123.8(13) . .
W51 O189 W56 120.2(10) . .
W9 O23 W4 119.4(11) . .
C1 O146 U2 135.4(17) . .
W60 O244 Na10 97.9(9) . .
W69 O244 W60 145.3(12) . .
W69 O244 Na10 106.6(9) . .
W72 O254 W77 119.3(11) . .
W21 O107 W24 120.1(10) . .
W35 O93 W36 144.3(11) . .
W14 O46 W11 91.9(7) . .
W14 O46 W15 94.2(7) . .
W15 O46 W11 92.1(7) . .
As2 O46 W14 117.8(10) . .
As2 O46 W11 133.6(10) . .
As2 O46 W15 118.0(10) . .
W4 O11 W1 124.1(11) . .
W18 O64 Na1 145.4(11) . .
W69 O222 W63 122.5(11) . .
W42 O153 W41 147.8(13) . .
W55 O211 W50 156.2(12) . .
W16 O58 W17 118.8(11) . .
W56 O210 U3 157.8(11) . .
W63 O219 W62 147.7(12) . .
W15 O49 Na4 160.4(11) . .
W68 O223 W63 120.3(12) . .
W16 O66 W20 152.7(11) . .
W47 O168 W48 148.9(12) . .
W47 O168 Na14 109.6(11) . 1_655
W48 O168 Na14 100.3(10) . 1_655
W58 O207 W59 146.1(11) . .
W25 O115 Na8 164.7(12) . .
W57 O209 U3 162.4(10) . .
W55 O201 W56 119.3(11) . .
W46 O171 Na9 132.9(12) . .
W78 O273 Na9 87.2(9) . .
W79 O273 W78 123.3(12) . .
W79 O273 Na9 119.1(12) . .
W63 O218 W61 147.5(12) . .
W62 O225 W66 120.3(11) . .
W10 O62 W14 146.4(11) . .
W61 O220 W65 119.6(10) . .
W50 O283 U3 170.6(11) . .
W73 O252 W71 151.4(13) . .
W49 O165 Na12 131.5(14) . .
W15 O60 W16 148.0(12) . .
W45 O179 W70 150.4(11) . .
W71 O256 W75 120.8(11) . .
W42 O157 W46 120.8(12) . .
W76 O267 W75 146.0(11) . .
C4 O292 U3 139.3(19) . .
W45 O172 W46 147.6(13) . .
W73 O258 W79 123.3(12) . .
W41 O151 W43 157.5(12) . .
W69 O234 W64 148.8(13) . .
W65 O242 Na8 146.6(11) . .
W65 O242 Na7 128.8(11) . .
Na8 O242 Na7 82.1(8) . .
W23 O105 W22 149.1(12) . .
W61 O221 W64 120.5(11) . .
W14 O52 W19 146.3(12) . .
W53 O186 W52 150.3(13) . .
W29 O118 W24 120.3(10) . .
W5 O27 W6 123.0(11) . .
W43 O152 Na14 99.2(10) . 1_655
W42 O152 W43 146.3(13) . .
W42 O152 Na14 110.5(11) . 1_655
W11 O37 W13 148.9(13) . .
W50 O282 Na10 110.4(9) . .
W50 O282 Na11 146.4(11) . .
Na11 O282 Na10 94.4(8) . .
O144 C2 O143 126(3) . .
O145 C1 O146 127(2) . .
O293 C4 Na9 44.2(13) . .
O292 C4 Na9 167(2) . .
O292 C4 O293 129(3) . .
O291 C5 O290 122(3) . .
O288 C6 O289 127(2) . .
W32 O81 W37 90.3(7) . .
W36 O81 W37 92.8(7) . .
W36 O81 W32 96.2(7) . .
As3 O81 W37 119.7(9) . .
As3 O81 W32 132.6(9) . .
As3 O81 W36 116.0(9) . .
O141 C3 O142 150(6) . .
Na3 Na4 W28 119.2(7) . .
O99 Na4 W28 119.6(8) . .
O99 Na4 Na3 40.7(5) . .
O49 Na4 W28 95.5(7) . .
O49 Na4 Na3 84.1(7) . .
O49 Na4 O99 123.2(10) . .
O117 Na5 O37W 91.0(14) . .
O38W Na5 O117 89.2(12) . .
O38W Na5 O40W 161.1(17) . .
O38W Na5 O37W 76.9(15) . .
O39W Na5 O117 85.7(12) . .
O39W Na5 O38W 90.8(14) . .
O39W Na5 O40W 108.0(15) . .
O39W Na5 O37W 167.3(18) . .
O40W Na5 O117 91.1(13) . .
O40W Na5 O37W 84.2(16) . .
O36W Na5 O117 173.0(16) . .
O36W Na5 O38W 95.8(15) . .
O36W Na5 O39W 89.3(15) . .
O36W Na5 O40W 85.7(15) . .
O36W Na5 O37W 94.8(16) . .
O32W Na7 Na8 89.2(8) . .
O32W Na7 O242 130.7(11) . .
O242 Na7 Na8 41.7(5) . .
O295 Na7 Na8 151.2(11) . .
O295 Na7 O32W 113.6(11) . .
O295 Na7 O242 112.4(11) . .
O181 Na6 O116 118.9(10) . 1_655
O181 Na6 O106 145.0(11) . 1_655
O181 Na6 O49W 97.5(13) . .
O106 Na6 O116 54.4(7) 1_655 1_655
O106 Na6 O49W 76.9(12) 1_655 .
O49W Na6 O116 131.0(14) . 1_655
W47 Na14 W42 54.8(3) 1_455 1_455
W43 Na14 W47 88.2(5) 1_455 1_455
W43 Na14 W42 61.9(4) 1_455 1_455
W48 Na14 W47 62.5(4) 1_455 1_455
W48 Na14 W43 58.8(4) 1_455 1_455
W48 Na14 W42 90.2(5) 1_455 1_455
O155 Na14 W47 88.3(8) 1_455 1_455
O155 Na14 W43 30.3(6) 1_455 1_455
O155 Na14 W48 35.2(6) 1_455 1_455
O155 Na14 W42 86.3(8) 1_455 1_455
O155 Na14 O156 102.8(10) 1_455 1_455
O155 Na14 O168 63.3(9) 1_455 1_455
O155 Na14 O152 61.6(9) 1_455 1_455
O155 Na14 O67W 95.3(14) 1_455 .
O155 Na14 O54W 78.8(13) 1_455 .
O156 Na14 W47 31.0(5) 1_455 1_455
O156 Na14 W43 87.6(7) 1_455 1_455
O156 Na14 W48 88.4(7) 1_455 1_455
O156 Na14 W42 31.7(5) 1_455 1_455
O168 Na14 W47 29.4(5) 1_455 1_455
O168 Na14 W43 74.6(7) 1_455 1_455
O168 Na14 W48 33.3(6) 1_455 1_455
O168 Na14 W42 71.5(7) 1_455 1_455
O168 Na14 O156 58.0(8) 1_455 1_455
O168 Na14 O152 74.8(9) 1_455 1_455
O168 Na14 O67W 92.9(14) 1_455 .
O152 Na14 W47 71.9(7) 1_455 1_455
O152 Na14 W43 33.8(6) 1_455 1_455
O152 Na14 W48 78.0(8) 1_455 1_455
O152 Na14 W42 28.8(6) 1_455 1_455
O152 Na14 O156 58.4(8) 1_455 1_455
O152 Na14 O67W 156.7(16) 1_455 .
O53W Na14 W47 100.5(15) . 1_455
O53W Na14 W43 138.3(16) . 1_455
O53W Na14 W48 158.2(16) . 1_455
O53W Na14 W42 90.1(15) . 1_455
O53W Na14 O155 166.2(18) . 1_455
O53W Na14 O156 80.4(15) . 1_455
O53W Na14 O168 127.8(17) . 1_455
O53W Na14 O152 110.9(17) . 1_455
O53W Na14 O67W 92.3(19) . .
O53W Na14 O54W 90.4(18) . .
O67W Na14 W47 106.9(13) . 1_455
O67W Na14 W43 124.2(14) . 1_455
O67W Na14 W48 81.0(13) . 1_455
O67W Na14 W42 161.7(14) . 1_455
O67W Na14 O156 131.2(15) . 1_455
O54W Na14 W47 162.5(14) . 1_455
O54W Na14 W43 74.7(12) . 1_455
O54W Na14 W48 109.7(13) . 1_455
O54W Na14 W42 112.1(13) . 1_455
O54W Na14 O156 141.5(15) . 1_455
O54W Na14 O168 141.9(15) . 1_455
O54W Na14 O152 91.5(14) . 1_455
O54W Na14 O67W 86.1(16) . .
O165 Na12 O26 152.1(14) . 1_545
O77W Na12 O26 71.5(12) . 1_545
O77W Na12 O165 80.9(12) . .
O77W Na12 O78W 91.2(15) . .
O77W Na12 O80W 92.9(15) . .
O78W Na12 O26 101.0(14) . 1_545
O78W Na12 O165 75.3(13) . .
O78W Na12 O80W 162.0(18) . .
O80W Na12 O26 97.0(14) . 1_545
O80W Na12 O165 88.0(13) . .
O79W Na12 O26 79.3(15) . 1_545
O79W Na12 O165 128.5(17) . .
O79W Na12 O77W 150.1(19) . .
O79W Na12 O78W 100.6(17) . .
O79W Na12 O80W 84.3(16) . .
C7 O295 Na7 126(3) . .
O296 C7 O295 119(4) . .

loop_
_geom_bond_atom_site_label_1
_geom_bond_atom_site_label_2
_geom_bond_distance
_geom_bond_site_symmetry_2
U3 Na10 3.961(18) .
U3 O285 2.335(18) .
U3 O290 2.395(18) .
U3 O294 2.133(19) .
U3 O288 2.433(19) .
U3 O210 2.39(2) .
U3 O209 2.445(18) .
U3 O283 2.36(2) .
U3 O292 2.47(2) .
U2 O147 2.087(19) .
U2 O128 2.440(18) .
U2 O137 2.334(18) .
U2 O129 2.37(2) .
U2 Na2 3.95(2) .
U2 O142 2.54(2) .
U2 O136 2.350(17) .
U2 O144 2.43(2) .
U2 O146 2.441(19) .
U4 Na9 4.09(2) .
U4 O287 2.359(18) .
U4 O289 2.503(17) .
U4 O293 2.495(18) .
U4 Na10 3.976(18) .
U4 O291 2.395(19) .
U4 O275 2.456(17) .
U4 O294 2.063(19) .
U4 O281 2.379(18) .
U4 O274 2.43(2) .
U1 O147 2.093(18) .
U1 O145 2.48(2) .
U1 O143 2.428(18) .
U1 O31 2.423(19) .
U1 Na2 3.94(2) .
U1 O141 2.55(2) .
U1 O32 2.476(18) .
U1 O139 2.371(19) .
U1 O133 2.340(17) .
W60 O285 1.782(18) .
W60 O243 2.059(19) .
W60 O208 1.946(19) .
W60 O213 2.304(18) .
W60 O284 1.768(19) .
W60 O244 1.94(2) .
W26 O112 2.426(19) .
W26 O127 1.924(19) .
W26 O126 1.976(18) .
W26 O124 1.880(19) .
W26 O125 1.742(19) .
W26 O111 1.910(19) .
W24 O113 2.258(17) .
W24 O117 1.70(2) .
W24 O116 1.85(2) .
W24 O129 1.78(2) .
W24 O107 2.05(2) .
W24 O118 1.99(2) .
W25 O112 2.264(19) .
W25 O128 1.771(18) .
W25 O116 2.01(2) .
W25 O126 1.909(19) .
W25 O106 2.064(19) .
W25 O115 1.74(2) .
W57 O197 1.93(2) .
W57 O194 2.253(19) .
W57 O188 2.077(19) .
W57 O198 1.729(18) .
W57 O199 1.960(19) .
W57 O209 1.771(18) .
W80 O287 1.778(18) .
W80 O277 2.23(2) .
W80 O276 1.95(2) .
W80 O246 2.14(2) .
W80 O286 1.75(2) .
W80 O245 1.925(19) .
W70 O279 2.171(19) .
W70 O178 1.941(19) .
W70 O281 1.748(18) .
W70 O278 1.931(18) .
W70 O280 1.73(2) .
W70 O179 2.132(19) .
W10 O140 1.73(2) .
W10 O16 2.21(2) .
W10 O33 1.943(19) .
W10 O63 2.12(2) .
W10 O139 1.744(19) .
W10 O62 1.886(19) .
W50 O212 1.910(17) .
W50 O176 2.116(19) .
W50 O177 1.883(19) .
W50 O211 2.18(2) .
W50 O283 1.76(2) .
W50 O282 1.74(2) .
W29 O113 2.430(18) .
W29 O119 1.742(18) .
W29 O108 2.034(19) .
W29 O130 1.761(19) .
W29 O120 1.98(2) .
W29 O118 1.91(2) .
W8 O20 1.74(2) .
W8 O14 2.21(2) .
W8 O21 1.91(2) .
W8 O31 1.786(19) .
W8 O9 2.01(2) .
W8 O19 1.945(19) .
W22 O112 2.35(2) .
W22 O103 1.856(18) .
W22 O100 1.71(2) .
W22 O111 1.933(19) .
W22 O106 1.869(18) .
W22 O105 1.99(2) .
W20 O138 1.722(17) .
W20 O127 1.874(19) .
W20 O132 2.24(2) .
W20 O61 1.942(19) .
W20 O137 1.772(18) .
W20 O66 2.08(2) .
W40 O134 1.76(2) .
W40 O30 2.146(19) .
W40 O29 1.936(19) .
W40 O97 2.122(19) .
W40 O96 1.927(18) .
W40 O133 1.776(17) .
W9 O10 2.061(19) .
W9 O21 1.94(2) .
W9 O15 2.257(18) .
W9 O22 1.74(2) .
W9 O32 1.764(19) .
W9 O23 1.94(2) .
W58 O196 1.74(2) .
W58 O197 1.95(2) .
W58 O194 2.385(19) .
W58 O208 1.859(19) .
W58 O187 1.930(19) .
W58 O207 1.861(19) .
W27 O132 1.78(2) .
W27 O110 2.08(2) .
W27 O114 2.302(19) .
W27 O124 1.97(2) .
W27 O123 1.70(2) .
W27 O122 1.928(19) .
W54 O195 2.324(19) .
W54 O203 1.87(2) .
W54 O205 1.97(2) .
W54 O212 1.902(17) .
W54 O191 1.928(19) .
W54 O204 1.73(2) .
W46 O161 2.31(2) .
W46 O170 1.88(2) .
W46 O178 1.902(19) .
W46 O171 1.70(2) .
W46 O157 1.94(2) .
W46 O172 1.96(2) .
W6 O29 1.911(19) .
W6 O7 1.93(2) .
W6 O13 2.303(19) .
W6 O28 1.711(19) .
W6 O17 1.84(2) .
W6 O27 1.93(2) .
W30 O135 1.727(17) .
W30 O94 2.08(2) .
W30 O130 2.140(19) .
W30 O136 1.780(17) .
W30 O131 1.940(19) .
W30 O95 1.93(2) .
W59 O195 2.333(19) .
W59 O205 1.91(2) .
W59 O192 2.13(2) .
W59 O213 1.739(18) .
W59 O206 1.70(2) .
W59 O207 1.988(19) .
W14 O51 1.729(19) .
W14 O45 1.899(19) .
W14 O50 1.99(2) .
W14 O46 2.34(2) .
W14 O62 1.956(19) .
W14 O52 1.90(2) .
W68 O236 1.966(19) .
W68 O227 2.335(18) .
W68 O237 1.71(2) .
W68 O238 1.88(2) .
W68 O245 1.921(19) .
W68 O223 1.92(2) .
W28 O114 2.305(19) .
W28 O121 1.704(19) .
W28 O109 1.881(19) .
W28 O122 1.954(19) .
W28 O120 1.85(2) .
W28 O131 1.892(19) .
W28 Na4 3.68(3) .
W78 O261 2.295(19) .
W78 Na9 3.22(2) .
W78 O263 1.95(2) .
W78 O262 1.71(2) .
W78 O253 2.01(2) .
W78 O274 1.81(2) .
W78 O273 1.99(2) .
W56 O200 1.73(2) .
W56 O193 2.255(18) .
W56 O199 1.883(19) .
W56 O189 2.034(19) .
W56 O210 1.82(2) .
W56 O201 2.02(2) .
W21 O103 1.952(18) .
W21 O113 2.382(18) .
W21 O101 1.73(2) .
W21 O108 1.855(19) .
W21 O104 1.95(2) .
W21 O107 1.87(2) .
W17 O48 2.30(2) .
W17 O56 1.895(19) .
W17 O65 1.78(2) .
W17 O57 1.74(2) .
W17 O42 2.14(2) .
W17 O58 2.00(2) .
W4 O24 1.649(17) .
W4 O33 1.859(19) .
W4 O25 1.889(19) .
W4 O15 2.366(18) .
W4 O23 2.00(2) .
W4 O11 1.89(2) .
W53 O195 2.343(19) .
W53 O185 1.93(2) .
W53 O191 1.948(19) .
W53 O192 1.81(2) .
W53 O183 1.71(2) .
W53 O186 1.88(2) .
W64 O232 1.93(2) .
W64 O226 2.448(19) .
W64 O233 1.73(2) .
W64 O243 1.838(19) .
W64 O234 1.99(2) .
W64 O221 2.03(2) .
W2 O6 1.879(19) .
W2 O7 1.94(2) .
W2 O13 2.36(2) .
W2 O12 1.87(2) .
W2 O4 1.90(2) .
W2 O1 1.74(2) .
W69 O236 1.98(2) .
W69 O227 2.368(18) .
W69 O235 1.74(2) .
W69 O244 1.90(2) .
W69 O222 1.91(2) .
W69 O234 1.86(2) .
W16 O48 2.40(2) .
W16 O59 1.72(2) .
W16 O43 2.02(2) .
W16 O58 1.91(2) .
W16 O66 1.83(2) .
W16 O60 1.96(2) .
W3 O2 1.75(2) .
W3 O5 1.97(2) .
W3 O14 2.39(2) .
W3 O8 1.87(2) .
W3 O9 1.91(2) .
W3 O4 1.97(2) .
W23 O110 1.89(2) .
W23 O114 2.379(19) .
W23 O102 1.70(2) .
W23 O104 1.92(2) .
W23 O109 1.982(19) .
W23 O105 1.85(2) .
W35 O79 2.270(19) .
W35 O83 1.97(2) .
W35 O78 2.071(19) .
W35 O99 1.75(2) .
W35 O93 1.88(2) .
W35 O82 1.77(2) .
W34 O79 2.409(19) .
W34 O85 1.924(19) .
W34 O83 1.92(2) .
W34 O94 1.84(2) .
W34 O84 1.71(2) .
W34 O73 2.02(2) .
W79 O261 2.466(19) .
W79 O279 1.735(19) .
W79 O272 1.69(2) .
W79 O271 1.93(2) .
W79 O273 1.87(2) .
W79 O258 1.98(2) .
W37 O91 1.906(19) .
W37 O89 1.924(19) .
W37 O97 1.788(19) .
W37 O76 1.975(19) .
W37 O90 1.70(2) .
W37 O81 2.440(19) .
W77 O263 1.93(2) .
W77 O275 1.782(18) .
W77 O259 2.307(18) .
W77 O265 1.924(19) .
W77 O254 2.03(2) .
W77 O264 1.77(2) .
W55 O202 1.76(2) .
W55 O203 1.98(2) .
W55 O193 2.489(18) .
W55 O190 2.048(19) .
W55 O211 1.74(2) .
W55 O201 1.92(2) .
W7 O30 1.78(2) .
W7 O14 2.46(2) .
W7 O8 2.00(2) .
W7 O18 1.74(2) .
W7 O17 1.99(2) .
W7 O19 1.938(18) .
W5 O16 1.79(2) .
W5 O25 1.966(18) .
W5 O13 2.36(2) .
W5 O12 2.01(2) .
W5 O26 1.72(2) .
W5 O27 1.92(2) .
W76 O276 1.85(2) .
W76 O259 2.367(18) .
W76 O265 1.990(19) .
W76 O255 1.88(2) .
W76 O266 1.73(2) .
W76 O267 1.807(19) .
W11 O44 1.96(2) .
W11 O45 1.97(2) .
W11 O39 1.86(2) .
W11 O34 1.71(2) .
W11 O46 2.37(2) .
W11 O37 1.84(2) .
W32 O72 1.93(2) .
W32 O71 2.05(2) .
W32 O77 1.83(2) .
W32 O76 1.886(19) .
W32 O69 1.73(2) .
W32 O81 2.362(19) .
W52 O184 1.850(18) .
W52 O194 2.349(19) .
W52 O182 1.680(19) .
W52 O188 1.864(19) .
W52 O187 1.947(19) .
W52 O186 1.97(2) .
W36 O91 1.991(19) .
W36 O77 2.15(2) .
W36 O98 1.74(2) .
W36 O92 1.74(2) .
W36 O93 1.96(2) .
W36 O81 2.226(19) .
W33 O75 1.95(2) .
W33 O71 1.78(2) .
W33 O74 1.98(2) .
W33 O70 1.90(2) .
W33 O80 2.33(2) .
W33 O67 1.67(2) .
W1 O3 1.795(19) .
W1 O10 1.853(19) .
W1 O6 1.982(19) .
W1 O5 1.85(2) .
W1 O15 2.400(18) .
W1 O11 1.93(2) .
W75 O277 1.77(2) .
W75 O260 2.33(2) .
W75 O269 1.889(18) .
W75 O268 1.72(2) .
W75 O256 2.02(2) .
W75 O267 2.037(19) .
W45 O158 2.01(2) .
W45 O174 1.91(2) .
W45 O162 2.407(19) .
W45 O173 1.71(2) .
W45 O179 1.776(19) .
W45 O172 1.88(2) .
W15 O61 1.903(18) .
W15 O44 1.92(2) .
W15 O50 1.91(2) .
W15 O46 2.34(2) .
W15 O49 1.712(18) .
W15 O60 1.90(2) .
W38 O87 1.92(2) .
W38 O75 1.91(2) .
W38 O89 1.914(19) .
W38 O96 1.918(18) .
W38 O80 2.325(19) .
W38 O88 1.71(2) .
W51 O184 1.944(18) .
W51 O185 1.91(2) .
W51 O193 2.404(18) .
W51 O190 1.866(19) .
W51 O181 1.69(2) .
W51 O189 1.91(2) .
W74 O260 2.35(2) .
W74 O269 1.985(19) .
W74 O271 1.87(2) .
W74 O257 1.89(2) .
W74 O278 1.918(19) .
W74 O270 1.69(2) .
W61 O226 2.364(19) .
W61 O214 1.66(2) .
W61 O217 1.95(2) .
W61 O218 2.04(2) .
W61 O220 1.823(19) .
W61 O221 1.88(2) .
W13 O40 1.88(2) .
W13 O38 1.90(2) .
W13 O41 1.82(2) .
W13 O47 2.403(19) .
W13 O35 1.72(2) .
W13 O37 2.00(2) .
W39 O85 1.898(19) .
W39 O87 1.927(19) .
W39 O74 1.92(2) .
W39 O80 2.37(2) .
W39 O95 1.91(2) .
W39 O86 1.70(2) .
W18 O56 1.91(2) .
W18 O41 2.12(2) .
W18 O47 2.253(19) .
W18 O54 1.96(2) .
W18 O64 1.76(2) .
W18 O55 1.75(2) .
W12 O48 2.38(2) .
W12 O43 1.85(2) .
W12 O38 1.89(2) .
W12 O39 2.01(2) .
W12 O36 1.74(2) .
W12 O42 1.80(2) .
W65 O232 1.96(2) .
W65 O226 2.307(19) .
W65 O230 1.903(19) .
W65 O231 1.81(2) .
W65 O220 2.12(2) .
W65 O242 1.78(2) .
W66 O228 2.291(18) .
W66 O230 1.93(2) .
W66 O241 1.736(19) .
W66 O240 1.98(2) .
W66 O229 1.74(2) .
W66 O225 2.08(2) .
W67 O228 2.418(19) .
W67 O224 2.02(2) .
W67 O238 2.00(2) .
W67 O246 1.75(2) .
W67 O240 1.89(2) .
W67 O239 1.73(2) .
W44 O174 1.98(2) .
W44 O162 2.248(19) .
W44 O159 2.13(2) .
W44 O180 1.743(18) .
W44 O164 1.90(2) .
W44 O163 1.74(2) .
W19 O40 2.04(2) .
W19 O47 2.43(2) .
W19 O54 1.91(2) .
W19 O63 1.78(2) .
W19 O53 1.72(2) .
W19 O52 1.98(2) .
W73 O261 2.379(19) .
W73 O250 1.95(2) .
W73 O253 1.90(2) .
W73 O249 1.71(2) .
W73 O252 1.88(2) .
W73 O258 1.89(2) .
W62 O228 2.390(19) .
W62 O224 1.84(2) .
W62 O216 1.68(2) .
W62 O217 1.90(2) .
W62 O219 1.97(2) .
W62 O225 1.86(2) .
W31 O79 2.361(19) .
W31 O72 1.91(2) .
W31 O78 1.887(19) .
W31 O70 1.98(2) .
W31 O73 1.87(2) .
W31 O68 1.68(2) .
W63 O227 2.338(18) .
W63 O215 1.74(2) .
W63 O222 1.95(2) .
W63 O219 1.88(2) .
W63 O223 1.97(2) .
W63 O218 1.83(2) .
W71 O260 2.39(2) .
W71 O257 1.97(2) .
W71 O248 1.73(2) .
W71 O251 1.87(2) .
W71 O252 1.95(2) .
W71 O256 1.91(2) .
As1 O14 1.80(2) .
As1 O13 1.77(2) .
As1 O15 1.808(18) .
As4 O112 1.79(2) .
As4 O113 1.777(18) .
As4 O114 1.777(19) .
As2 Na1 3.112(11) .
As2 O48 1.79(2) .
As2 O47 1.793(19) .
As2 O46 1.76(2) .
As6 O195 1.768(19) .
As6 O194 1.822(19) .
As6 O193 1.747(18) .
As3 O79 1.809(19) .
As3 Na3 3.115(12) .
As3 O80 1.75(2) .
As3 O81 1.812(19) .
As7 Na8 3.174(11) .
As7 O228 1.788(18) .
As7 O226 1.77(2) .
As7 O227 1.760(18) .
As8 O261 1.75(2) .
As8 O260 1.72(2) .
As8 O259 1.798(18) .
W47 O161 2.32(2) .
W47 O170 1.97(2) .
W47 O156 1.90(2) .
W47 O169 1.71(2) .
W47 O177 1.949(19) .
W47 O168 1.90(2) .
W47 Na14 3.65(2) 1_655
W43 O155 1.86(2) .
W43 O154 1.88(2) .
W43 O160 2.38(2) .
W43 O148 1.75(2) .
W43 O151 1.91(2) .
W43 O152 1.97(2) .
W43 Na14 3.49(2) 1_655
W48 O155 2.03(2) .
W48 O166 1.89(2) .
W48 O176 1.800(19) .
W48 O160 2.42(2) .
W48 O167 1.74(2) .
W48 O168 1.93(2) .
W48 Na14 3.45(2) 1_655
W42 O161 2.30(2) .
W42 O156 1.97(2) .
W42 O149 1.73(2) .
W42 O153 1.87(2) .
W42 O157 1.93(2) .
W42 O152 1.91(2) .
W42 Na14 3.71(2) 1_655
W41 O158 1.90(2) .
W41 O162 2.382(19) .
W41 O159 1.87(2) .
W41 O150 1.69(2) .
W41 O153 1.98(2) .
W41 O151 1.90(2) .
W72 O250 1.85(2) .
W72 O259 2.391(18) .
W72 O251 1.99(2) .
W72 O255 1.95(2) .
W72 O254 1.90(2) .
W72 O247 1.73(2) .
W49 O154 2.07(2) .
W49 O166 1.99(2) .
W49 O164 1.94(2) .
W49 O160 2.29(2) .
W49 O175 1.741(18) .
W49 O165 1.73(2) .
As5 O161 1.81(2) .
As5 Na11 3.081(15) .
As5 O162 1.806(19) .
As5 O160 1.77(2) .
Na8 O241 2.34(2) .
Na8 O286 2.30(2) .
Na8 O284 2.30(2) .
Na8 O115 2.26(2) .
Na8 O242 2.33(2) .
Na8 Na7 3.47(3) .
Na1 O138 2.28(2) .
Na1 O140 2.29(2) .
Na1 O65 2.36(2) .
Na1 O198 2.24(2) .
Na1 O64 2.28(2) .
Na3 O134 2.34(2) .
Na3 O135 2.31(2) .
Na3 O99 2.36(2) .
Na3 O98 2.27(3) .
Na3 Na2 3.81(2) .
Na3 O23W 2.28(3) .
Na3 Na4 3.61(3) .
O134 Na2 2.77(3) .
O147 Na2 2.79(3) .
O117 Na5 2.45(3) .
O135 Na2 2.89(3) .
Na9 O293 2.31(3) .
Na9 O274 2.61(3) .
Na9 O171 2.39(3) .
Na9 O273 2.64(3) .
Na9 C4 3.08(4) .
Na9 O66W 2.51(4) .
Na9 O65W 2.50(5) .
O155 Na14 2.44(3) 1_655
O287 Na10 3.00(3) .
O289 C6 1.33(3) .
O293 C4 1.35(3) .
Na10 O236 2.93(3) .
Na10 O285 2.89(3) .
Na10 Na11 3.78(2) .
Na10 O294 2.75(3) .
Na10 O245 3.01(3) .
Na10 O280 2.80(3) .
Na10 O244 2.94(3) .
Na10 O282 2.84(3) .
O61 Na2 2.98(3) .
O156 Na14 2.88(3) 1_655
O116 Na6 3.00(3) 1_455
O145 C1 1.18(3) .
O290 C5 1.31(3) .
O291 C5 1.27(3) .
Na11 O180 2.36(2) .
Na11 O175 2.38(2) .
Na11 O280 2.36(2) .
Na11 O282 2.29(2) .
Na11 O73W 2.29(3) .
O137 Na2 2.93(3) .
O143 C2 1.31(3) .
O99 Na4 2.92(3) .
O288 C6 1.19(3) .
Na2 O139 2.99(3) .
O141 C3 1.32(7) .
O26 Na12 2.60(4) 1_565
O32W Na7 2.88(3) .
O181 Na6 2.83(3) .
O142 C3 1.35(7) .
O106 Na6 2.86(3) 1_455
O144 C2 1.20(3) .
O146 C1 1.32(3) .
O49 Na4 2.91(3) .
O168 Na14 2.54(3) 1_655
O165 Na12 2.55(4) .
O292 C4 1.29(3) .
O242 Na7 2.91(3) .
O152 Na14 2.59(3) 1_655
O53W Na14 2.00(5) .
Na5 O38W 2.34(4) .
Na5 O39W 2.34(4) .
Na5 O40W 2.40(4) .
Na5 O36W 2.29(4) .
Na5 O37W 2.59(5) .
Na7 O295 2.88(4) .
Na6 O116 3.00(3) 1_655
Na6 O106 2.86(3) 1_655
Na6 O49W 2.88(5) .
Na14 W47 3.65(2) 1_455
Na14 W43 3.49(2) 1_455
Na14 W48 3.45(2) 1_455
Na14 W42 3.71(2) 1_455
Na14 O155 2.44(3) 1_455
Na14 O156 2.88(3) 1_455
Na14 O168 2.54(3) 1_455
Na14 O152 2.59(3) 1_455
Na14 O67W 2.60(5) .
Na14 O54W 2.48(5) .
Na12 O26 2.60(4) 1_545
Na12 O77W 2.32(4) .
Na12 O78W 2.36(4) .
Na12 O80W 2.36(4) .
Na12 O79W 2.30(5) .
O296 C7 1.16(4) .
O295 C7 1.33(4) .
O5W O6W 1.56(7) .
